data_7108088
loop_
_publ_author_name
'Julia Vallejo'
'Joan Cano'
'Isabel Castro'
'Miguel Julve'
'Francesc Lloret'
'Oscar Fabelo'
'Laura Canadillas-Delgado'
'Emilio Pardo'

_publ_section_title
;
 Slow magnetic relaxation in carbonato-bridged dinuclear lanthanide(III)
 complexes with 2,3-quinoxalinediolate ligands
;
_journal_name_full Chem.Commun.
_journal_page_first 7726
_journal_paper_doi 10.1039/c2cc33674j
_journal_volume 48
_journal_year 2012
_chemical_formula_sum 'C292 H485 Gd8 K8 N72 O104'
_chemical_formula_weight 8239.18
_space_group_IT_number 14
_symmetry_cell_setting monoclinic
_symmetry_Int_Tables_number 14
_symmetry_space_group_name_Hall '-P 2ybc'
_symmetry_space_group_name_H-M 'P 1 21/c 1'
_atom_sites_solution_hydrogens geom
_atom_sites_solution_primary direct
_atom_sites_solution_secondary difmap
_audit_creation_method SHELXL-97
_cell_angle_alpha 90.00
_cell_angle_beta 91.62(3)
_cell_angle_gamma 90.00
_cell_formula_units_Z 2
_cell_length_a 33.572(7)
_cell_length_b 16.084(3)
_cell_length_c 36.841(7)
_cell_measurement_temperature 100(2)
_cell_volume 19885(7)
_computing_cell_refinement 'HKL2000 (Otwinowski & Minor, 1997)'
_computing_data_collection 'mxcube (Gabadinho & McSweeney, 2010'
_computing_data_reduction 'HKL2000 (Otwinowski & Minor, 1997)'
_computing_molecular_graphics 'Ortep-3 for Windows (Farrugia, 1997)'
_computing_publication_material 'WinGX publication routines (Farrugia, 1999)'
_computing_structure_refinement 'SHELXL-97 (Sheldrick, 2008)'
_computing_structure_solution 'SHELXL-97 (Sheldrick, 2008)'
_diffrn_ambient_temperature 100(2)
_diffrn_detector 'HUBER ADSC Q210r CCD detector'
_diffrn_detector_area_resol_mean 9.6
_diffrn_measured_fraction_theta_full 0.978
_diffrn_measured_fraction_theta_max 0.978
_diffrn_measurement_device_type 'Single-axis HUBER diffractometer'
_diffrn_measurement_method 'CCD rotation images, thick slices'
_diffrn_radiation_detector 'ADSC Q210r CCD (binned mode)'
_diffrn_radiation_monochromator 'Si 111'
_diffrn_radiation_type synchrotron
_diffrn_radiation_wavelength 0.73790
_diffrn_reflns_av_R_equivalents 0.0814
_diffrn_reflns_av_sigmaI/netI 0.0661
_diffrn_reflns_limit_h_max 35
_diffrn_reflns_limit_h_min -35
_diffrn_reflns_limit_k_max 17
_diffrn_reflns_limit_k_min -17
_diffrn_reflns_limit_l_max 39
_diffrn_reflns_limit_l_min -39
_diffrn_reflns_number 97404
_diffrn_reflns_theta_full 23.35
_diffrn_reflns_theta_max 23.35
_diffrn_reflns_theta_min 1.15
_diffrn_source synchrotron
_diffrn_source_type 'ESRF-CRG BM16'
_exptl_absorpt_coefficient_mu 1.625
_exptl_absorpt_correction_type none
_exptl_crystal_colour light-yellow
_exptl_crystal_density_diffrn 1.326
_exptl_crystal_density_method 'not measured'
_exptl_crystal_description Prism
_exptl_crystal_F_000 7712
_exptl_crystal_size_max 0.07
_exptl_crystal_size_mid 0.07
_exptl_crystal_size_min 0.05
_refine_diff_density_max 1.845
_refine_diff_density_min -1.273
_refine_diff_density_rms 0.190
_refine_ls_extinction_coef 0.0072(4)
_refine_ls_extinction_expression Fc^*^=kFc[1+0.001xFc^2^\l^3^/sin(2\q)]^-1/4^
_refine_ls_extinction_method SHELXL
_refine_ls_goodness_of_fit_ref 1.113
_refine_ls_hydrogen_treatment constr
_refine_ls_matrix_type full
_refine_ls_number_parameters 1857
_refine_ls_number_reflns 25216
_refine_ls_number_restraints 44
_refine_ls_restrained_S_all 1.244
_refine_ls_R_factor_all 0.1454
_refine_ls_R_factor_gt 0.1355
_refine_ls_shift/su_max 0.001
_refine_ls_shift/su_mean 0.000
_refine_ls_structure_factor_coef Fsqd
_refine_ls_weighting_details 'calc w=1/[\s^2^(Fo^2^)+(0.1346P)^2^+632.9435P] where P=(Fo^2^+2Fc^2^)/3'
_refine_ls_weighting_scheme calc
_refine_ls_wR_factor_gt 0.3684
_refine_ls_wR_factor_ref 0.3746
_reflns_number_gt 21778
_reflns_number_total 25216
_reflns_threshold_expression >2sigma(I)
_cod_data_source_file c2cc33674j.txt
_cod_data_source_block Compound_2
_cod_original_sg_symbol_H-M 'P 21/c'
_cod_database_code 7108088

loop_
_symmetry_equiv_pos_as_xyz
'x, y, z'
'-x, y+1/2, -z+1/2'
'-x, -y, -z'
'x, -y-1/2, z-1/2'

loop_
_atom_site_label
_atom_site_type_symbol
_atom_site_fract_x
_atom_site_fract_y
_atom_site_fract_z
_atom_site_U_iso_or_equiv
_atom_site_adp_type
_atom_site_occupancy
_atom_site_symmetry_multiplicity
_atom_site_calc_flag
_atom_site_refinement_flags
Gd1 Gd 0.60374(4) 1.20323(7) 0.61824(4) 0.0647(5) Uani 1 1 d .
Gd2 Gd 0.61514(3) 0.89800(7) 0.65255(3) 0.0579(4) Uani 1 1 d .
Gd3 Gd 0.95263(4) 0.67051(8) 0.61886(3) 0.0669(5) Uani 1 1 d .
Gd4 Gd 0.91736(3) 0.36919(8) 0.58903(3) 0.0643(5) Uani 1 1 d .
K1 K 0.54451(19) 1.0695(4) 0.68536(17) 0.0815(16) Uani 1 1 d .
K2 K 0.54681(15) 1.0110(3) 0.57974(14) 0.0647(13) Uani 1 1 d .
K3 K 0.9531(2) 0.4735(4) 0.6781(2) 0.095(2) Uani 1 1 d .
K4 K 0.8545(2) 0.5475(5) 0.6267(3) 0.118(3) Uani 1 1 d .
C1 C 0.6089(7) 1.2494(16) 0.7030(9) 0.077(8) Uani 1 1 d .
C1O C 0.6489(8) 1.0560(15) 0.6330(6) 0.060(6) Uani 1 1 d .
C2 C 0.6321(10) 1.2879(19) 0.7608(10) 0.098(10) Uani 1 1 d .
C2O C 0.9572(7) 0.523(2) 0.5747(6) 0.075(8) Uani 1 1 d .
C3 C 0.6276(11) 1.285(2) 0.7972(9) 0.108(11) Uani 1 1 d .
H3 H 0.6049 1.2599 0.8061 0.129 Uiso 1 1 calc R
C4 C 0.6547(15) 1.317(3) 0.8211(12) 0.132(15) Uani 1 1 d .
H4 H 0.6518 1.3101 0.8460 0.158 Uiso 1 1 calc R
C5 C 0.6853(15) 1.359(3) 0.8086(12) 0.139(17) Uani 1 1 d .
H5 H 0.7043 1.3793 0.8252 0.167 Uiso 1 1 calc R
C6 C 0.6911(10) 1.375(3) 0.7692(13) 0.139(18) Uani 1 1 d .
H6 H 0.7102 1.4093 0.7592 0.167 Uiso 1 1 calc R
C7 C 0.6612(10) 1.326(2) 0.7496(11) 0.107(11) Uani 1 1 d .
C8 C 0.6398(8) 1.2998(19) 0.6881(10) 0.090(9) Uani 1 1 d .
C9 C 0.5084(8) 1.2027(14) 0.6209(7) 0.072(7) Uani 1 1 d .
C10 C 0.4430(7) 1.2419(19) 0.6274(8) 0.084(8) Uani 1 1 d .
C11 C 0.4050(8) 1.220(2) 0.6377(11) 0.109(11) Uani 1 1 d .
H11 H 0.3998 1.1653 0.6439 0.131 Uiso 1 1 calc R
C12 C 0.3741(11) 1.279(3) 0.6390(12) 0.133(15) Uani 1 1 d .
H12 H 0.3485 1.2636 0.6454 0.160 Uiso 1 1 calc R
C13 C 0.3839(11) 1.362(3) 0.6300(11) 0.123(14) Uani 1 1 d .
H13 H 0.3646 1.4036 0.6317 0.148 Uiso 1 1 calc R
C14 C 0.4208(11) 1.3819(19) 0.6191(10) 0.104(11) Uani 1 1 d .
H14 H 0.4260 1.4363 0.6121 0.125 Uiso 1 1 calc R
C15 C 0.4515(9) 1.3230(18) 0.6180(8) 0.084(8) Uani 1 1 d .
C16 C 0.5193(9) 1.2904(16) 0.6112(7) 0.074(7) Uani 1 1 d .
C17 C 0.5391(6) 0.7805(15) 0.6533(6) 0.061(6) Uani 1 1 d .
C18 C 0.4784(7) 0.7227(16) 0.6365(7) 0.068(6) Uani 1 1 d .
C19 C 0.4544(8) 0.6503(17) 0.6313(8) 0.085(8) Uani 1 1 d .
H19 H 0.4640 0.5990 0.6393 0.102 Uiso 1 1 calc R
C20 C 0.4181(7) 0.6555(18) 0.6149(9) 0.085(8) Uani 1 1 d .
H20 H 0.4032 0.6076 0.6106 0.102 Uiso 1 1 calc R
C21 C 0.4032(9) 0.730(2) 0.6046(9) 0.101(10) Uani 1 1 d .
H21 H 0.3773 0.7343 0.5953 0.122 Uiso 1 1 calc R
C22 C 0.4271(7) 0.8032(16) 0.6081(8) 0.080(8) Uani 1 1 d .
H22 H 0.4176 0.8537 0.5991 0.096 Uiso 1 1 calc R
C23 C 0.4635(7) 0.7987(16) 0.6245(7) 0.066(6) Uani 1 1 d .
C24 C 0.5225(6) 0.8640(15) 0.6411(6) 0.060(6) Uani 1 1 d .
C25 C 0.6582(6) 0.8964(14) 0.7310(8) 0.063(6) Uani 1 1 d .
C26 C 0.6813(7) 0.9330(15) 0.7896(7) 0.063(6) Uani 1 1 d .
C27 C 0.7112(7) 0.9268(16) 0.8168(8) 0.074(7) Uani 1 1 d .
H27 H 0.7317 0.8885 0.8144 0.089 Uiso 1 1 calc R
C28 C 0.7106(7) 0.976(2) 0.8468(7) 0.083(8) Uani 1 1 d .
H28 H 0.7299 0.9705 0.8652 0.100 Uiso 1 1 calc R
C29 C 0.6789(8) 1.0385(17) 0.8496(7) 0.073(7) Uani 1 1 d .
H29 H 0.6783 1.0744 0.8693 0.088 Uiso 1 1 calc R
C30 C 0.6509(8) 1.0426(18) 0.8231(7) 0.077(7) Uani 1 1 d .
H30 H 0.6306 1.0813 0.8255 0.093 Uiso 1 1 calc R
C31 C 0.6502(7) 0.9928(15) 0.7923(7) 0.063(6) Uani 1 1 d .
C32 C 0.6249(6) 0.9572(15) 0.7352(7) 0.060(6) Uani 1 1 d .
C33 C 0.6205(7) 0.8396(17) 0.5696(7) 0.069(6) Uani 1 1 d .
C34 C 0.6436(8) 0.791(2) 0.5148(9) 0.091(9) Uani 1 1 d .
C35 C 0.6417(10) 0.791(2) 0.4761(8) 0.099(10) Uani 1 1 d .
H35 H 0.6228 0.8237 0.4638 0.118 Uiso 1 1 calc R
C36 C 0.6666(12) 0.745(3) 0.4578(9) 0.127(14) Uani 1 1 d .
H36 H 0.6639 0.7435 0.4326 0.153 Uiso 1 1 calc R
C37 C 0.6969(16) 0.699(4) 0.4749(13) 0.23(4) Uani 1 1 d .
H37 H 0.7164 0.6730 0.4616 0.279 Uiso 1 1 calc R
C38 C 0.6971(14) 0.694(4) 0.5117(11) 0.18(3) Uani 1 1 d .
H38 H 0.7150 0.6583 0.5234 0.221 Uiso 1 1 calc R
C39 C 0.6714(7) 0.7410(17) 0.5323(10) 0.087(9) Uani 1 1 d .
C40 C 0.6514(6) 0.7883(14) 0.5890(8) 0.065(6) Uani 1 1 d .
C41 C 0.6160(8) 1.1574(18) 0.5353(7) 0.074(7) Uani 1 1 d .
C42 C 0.6448(8) 1.141(2) 0.4796(7) 0.082(8) Uani 1 1 d .
C43 C 0.6481(10) 1.096(2) 0.4476(9) 0.100(10) Uani 1 1 d .
H43 H 0.6326 1.0484 0.4436 0.120 Uiso 1 1 calc R
C44 C 0.6740(12) 1.121(3) 0.4223(10) 0.109(11) Uani 1 1 d .
H44 H 0.6755 1.0905 0.4009 0.130 Uiso 1 1 calc R
C45 C 0.6975(11) 1.187(4) 0.4271(9) 0.135(18) Uani 1 1 d .
H45 H 0.7157 1.2007 0.4094 0.162 Uiso 1 1 calc R
C46 C 0.6951(9) 1.237(2) 0.4588(9) 0.097(9) Uani 1 1 d .
H46 H 0.7109 1.2845 0.4619 0.117 Uiso 1 1 calc R
C47 C 0.6683(8) 1.214(2) 0.4846(8) 0.084(8) Uani 1 1 d .
C48 C 0.6411(7) 1.2311(18) 0.5415(7) 0.069(6) Uani 1 1 d .
C49 C 1.0465(9) 0.6739(19) 0.6287(7) 0.079(8) Uani 1 1 d .
C50 C 1.1120(9) 0.631(3) 0.6346(9) 0.123(16) Uani 1 1 d .
C51 C 1.1541(14) 0.659(4) 0.6262(11) 0.16(2) Uani 1 1 d .
H51 H 1.1615 0.7088 0.6155 0.197 Uiso 1 1 calc R
C52 C 1.1828(15) 0.585(4) 0.6395(14) 0.16(2) Uani 1 1 d .
H52 H 1.2101 0.5911 0.6367 0.196 Uiso 1 1 calc R
C53 C 1.1692(18) 0.514(5) 0.6549(10) 0.19(3) Uani 1 1 d .
H53 H 1.1878 0.4741 0.6623 0.231 Uiso 1 1 calc R
C54 C 1.1293(10) 0.498(3) 0.6602(8) 0.113(13) Uani 1 1 d .
H54 H 1.1214 0.4465 0.6694 0.136 Uiso 1 1 calc R
C55 C 1.1010(10) 0.558(2) 0.6516(8) 0.093(10) Uani 1 1 d .
C56 C 1.0347(9) 0.6036(17) 0.6489(7) 0.076(7) Uani 1 1 d .
C57 C 0.9092(11) 0.782(3) 0.5592(10) 0.115(12) Uani 1 1 d .
C58 C 0.8649(16) 0.831(3) 0.5143(9) 0.124(15) Uani 1 1 d .
C59 C 0.858(2) 0.887(5) 0.4837(17) 0.26(5) Uani 1 1 d .
H59 H 0.8774 0.9253 0.4772 0.315 Uiso 1 1 calc R
C60 C 0.8237(18) 0.880(6) 0.4655(12) 0.22(4) Uani 1 1 d .
H60 H 0.8196 0.9128 0.4449 0.269 Uiso 1 1 calc R
C61 C 0.7927(17) 0.825(4) 0.4756(16) 0.17(3) Uani 1 1 d .
H61 H 0.7687 0.8216 0.4625 0.204 Uiso 1 1 calc R
C62 C 0.8003(11) 0.779(2) 0.5055(11) 0.115(12) Uani 1 1 d .
H62 H 0.7803 0.7443 0.5138 0.138 Uiso 1 1 calc R
C63 C 0.8365(11) 0.781(2) 0.5245(10) 0.093(10) Uani 1 1 d .
C64 C 0.8774(10) 0.730(2) 0.5711(8) 0.086(8) Uani 1 1 d .
C65 C 0.9139(8) 0.7604(16) 0.6851(7) 0.071(7) Uani 1 1 d .
C66 C 0.8703(8) 0.8040(18) 0.7309(8) 0.078(7) Uani 1 1 d .
C67 C 0.8547(9) 0.864(2) 0.7525(8) 0.100(10) Uani 1 1 d .
H67 H 0.8655 0.9173 0.7514 0.120 Uiso 1 1 calc R
C68 C 0.8246(11) 0.851(3) 0.7752(12) 0.132(15) Uani 1 1 d .
H68 H 0.8140 0.8942 0.7887 0.158 Uiso 1 1 calc R
C69 C 0.8095(11) 0.767(3) 0.7775(10) 0.116(12) Uani 1 1 d .
H69 H 0.7891 0.7562 0.7934 0.139 Uiso 1 1 calc R
C70 C 0.8245(8) 0.703(3) 0.7570(9) 0.104(11) Uani 1 1 d .
H70 H 0.8140 0.6500 0.7587 0.125 Uiso 1 1 calc R
C71 C 0.8572(8) 0.7209(19) 0.7325(8) 0.080(7) Uani 1 1 d .
C72 C 0.9000(8) 0.6768(16) 0.6892(7) 0.068(6) Uani 1 1 d .
C73 C 0.8426(7) 0.4375(16) 0.5384(8) 0.070(7) Uani 1 1 d .
C74 C 0.7959(8) 0.459(2) 0.4943(7) 0.084(8) Uani 1 1 d .
C75 C 0.7670(10) 0.507(2) 0.4802(9) 0.100(10) Uani 1 1 d .
H75 H 0.7608 0.5570 0.4916 0.120 Uiso 1 1 calc R
C76 C 0.7466(9) 0.484(3) 0.4494(10) 0.120(14) Uani 1 1 d .
H76 H 0.7274 0.5201 0.4397 0.144 Uiso 1 1 calc R
C77 C 0.7535(11) 0.403(3) 0.4304(8) 0.119(13) Uani 1 1 d .
H77 H 0.7386 0.3857 0.4103 0.143 Uiso 1 1 calc R
C78 C 0.7846(10) 0.358(2) 0.4459(9) 0.103(10) Uani 1 1 d .
H78 H 0.7914 0.3073 0.4353 0.123 Uiso 1 1 calc R
C79 C 0.8064(8) 0.384(2) 0.4772(8) 0.092(9) Uani 1 1 d .
C80 C 0.8556(7) 0.3580(18) 0.5206(7) 0.073(7) Uani 1 1 d .
C81 C 0.9984(7) 0.2974(18) 0.6266(7) 0.071(7) Uani 1 1 d .
C82 C 1.0593(9) 0.239(2) 0.6385(8) 0.102(11) Uani 1 1 d .
C83 C 1.0939(10) 0.231(4) 0.6604(10) 0.15(2) Uani 1 1 d .
H83 H 1.0945 0.2519 0.6840 0.182 Uiso 1 1 calc R
C84 C 1.1254(17) 0.194(5) 0.6478(13) 0.27(5) Uani 1 1 d .
H84 H 1.1502 0.1999 0.6593 0.324 Uiso 1 1 calc R
C85 C 1.1210(19) 0.148(6) 0.6178(18) 0.31(6) Uani 1 1 d .
H85 H 1.1412 0.1104 0.6128 0.372 Uiso 1 1 calc R
C86 C 1.0901(18) 0.151(6) 0.5948(17) 0.29(5) Uani 1 1 d .
H86 H 1.0912 0.1264 0.5720 0.343 Uiso 1 1 calc R
C87 C 1.0551(11) 0.193(3) 0.6059(9) 0.134(17) Uani 1 1 d .
C88 C 0.9957(7) 0.2567(17) 0.5915(7) 0.071(7) Uani 1 1 d .
C89 C 0.8793(8) 0.342(2) 0.6660(9) 0.084(8) Uani 1 1 d .
C90 C 0.8639(8) 0.2820(19) 0.7201(9) 0.081(8) Uani 1 1 d .
C91 C 0.8600(11) 0.285(3) 0.7569(10) 0.103(12) Uani 1 1 d .
H91 H 0.8592 0.3402 0.7650 0.124 Uiso 1 1 calc R
C92 C 0.8574(18) 0.238(6) 0.781(2) 0.21(3) Uani 1 1 d .
H92 H 0.8579 0.2527 0.8059 0.252 Uiso 1 1 calc R
C93 C 0.8533(10) 0.151(5) 0.7663(12) 0.19(3) Uani 1 1 d .
H93 H 0.8484 0.1084 0.7827 0.223 Uiso 1 1 calc R
C94 C 0.8565(8) 0.127(2) 0.7269(10) 0.107(11) Uani 1 1 d .
H94 H 0.8538 0.0737 0.7179 0.128 Uiso 1 1 calc R
C95 C 0.8646(7) 0.203(3) 0.7041(9) 0.098(12) Uani 1 1 d .
C96 C 0.8755(7) 0.2563(18) 0.6489(8) 0.073(7) Uani 1 1 d .
C97 C 0.9613(11) 0.128(2) 0.4419(10) 0.107(10) Uiso 1 1 d .
C98 C 0.9745(12) 0.254(3) 0.4785(12) 0.145(15) Uiso 1 1 d D
C99 C 0.9336(10) 0.140(2) 0.5046(9) 0.100(9) Uiso 1 1 d .
C100 C 0.9082(13) 0.228(4) 0.4565(18) 0.22(3) Uiso 1 1 d D
C101 C 0.7402(13) 0.016(3) 0.4920(11) 0.129(13) Uiso 1 1 d .
C102 C 0.7757(9) -0.023(2) 0.5456(8) 0.094(9) Uiso 1 1 d .
C103 C 0.7036(14) -0.041(3) 0.5419(12) 0.142(15) Uiso 1 1 d .
C104 C 0.7310(15) 0.098(3) 0.5480(13) 0.150(16) Uiso 1 1 d .
C105 C 0.7584(11) 0.047(2) 0.7346(9) 0.107(10) Uiso 1 1 d .
C106 C 0.7575(9) 0.1968(19) 0.7161(8) 0.084(8) Uiso 1 1 d .
C107 C 0.7318(11) 0.152(2) 0.7773(10) 0.109(10) Uiso 1 1 d .
C108 C 0.6945(9) 0.1188(19) 0.7217(8) 0.085(8) Uiso 1 1 d .
C109 C 0.7602(12) 0.300(3) 0.5578(11) 0.120(12) Uiso 1 1 d .
C110 C 0.7853(11) 0.357(2) 0.6139(10) 0.114(11) Uiso 1 1 d .
C111 C 0.7179(12) 0.400(3) 0.5943(11) 0.121(12) Uiso 1 1 d .
C112 C 0.7307(9) 0.2611(19) 0.6153(8) 0.087(8) Uiso 1 1 d .
C113 C 0.7452(16) 0.812(4) 0.6227(14) 0.20(3) Uani 1 1 d .
C114 C 0.7524(17) 0.832(3) 0.6818(15) 0.18(2) Uani 1 1 d .
C115 C 0.7821(15) 0.698(3) 0.6615(15) 0.17(2) Uani 1 1 d .
C116 C 0.8122(11) 0.844(5) 0.6472(13) 0.19(3) Uani 1 1 d .
C117 C 0.9060(13) 0.965(3) 0.6277(11) 0.135(13) Uiso 1 1 d .
C118 C 0.9783(14) 0.951(3) 0.6238(12) 0.144(15) Uiso 1 1 d .
C119 C 0.943(2) 1.020(5) 0.584(2) 0.22(3) Uiso 1 1 d .
C120 C 0.9505(15) 1.083(3) 0.6402(13) 0.152(16) Uiso 1 1 d .
C121 C 0.7083(18) 0.681(5) 0.7476(19) 0.25(3) Uiso 1 1 d D
C122 C 0.670(2) 0.540(4) 0.753(2) 0.27(4) Uiso 1 1 d D
C123 C 0.640(3) 0.656(5) 0.7234(15) 0.28(4) Uiso 1 1 d D
C124 C 0.6539(17) 0.684(4) 0.7878(13) 0.20(2) Uiso 1 1 d D
C125 C 0.6192(14) 0.480(3) 0.5920(14) 0.200 Uiso 1 1 d D
C126 C 0.6076(16) 0.624(3) 0.6164(14) 0.200 Uiso 1 1 d D
C127 C 0.5498(12) 0.542(4) 0.5960(13) 0.200 Uiso 1 1 d D
C128 C 0.5798(16) 0.484(3) 0.6517(11) 0.200 Uiso 1 1 d D
C129 C 0.4954(15) 0.2485(19) 0.7145(13) 0.156(16) Uiso 1 1 d D
C130 C 0.5157(14) 0.349(3) 0.7682(12) 0.140(14) Uiso 1 1 d .
C131 C 0.5182(15) 0.383(3) 0.7033(13) 0.18(2) Uiso 1 1 d D
C132 C 0.4542(15) 0.394(4) 0.7217(19) 0.22(3) Uiso 1 1 d D
C133 C 0.5211(17) 0.733(4) 0.5399(14) 0.21(2) Uiso 1 1 d D
C134 C 0.5184(18) 0.766(3) 0.4753(12) 0.21(2) Uiso 1 1 d D
C135 C 0.4584(14) 0.722(5) 0.515(2) 0.24(3) Uiso 1 1 d D
C136 C 0.4856(13) 0.8557(18) 0.5201(11) 0.131(13) Uiso 1 1 d D
C137 C 0.1109(10) 0.414(2) 0.5173(9) 0.105(10) Uiso 1 1 d .
C138 C 0.0767(10) 0.417(2) 0.5769(9) 0.105(10) Uiso 1 1 d .
C139 C 0.0394(12) 0.383(3) 0.5199(11) 0.124(12) Uiso 1 1 d .
C140 C 0.0628(11) 0.521(2) 0.5308(10) 0.111(11) Uiso 1 1 d .
C141 C 0.0365(12) 0.636(3) 0.7433(11) 0.122(12) Uiso 1 1 d .
C142 C 0.0346(11) 0.766(2) 0.7831(10) 0.116(11) Uiso 1 1 d .
C143 C 0.0213(14) 0.771(3) 0.7170(12) 0.138(14) Uiso 1 1 d .
C144 C -0.0283(10) 0.697(2) 0.7567(9) 0.096(9) Uiso 1 1 d .
N1 N 0.6042(6) 1.2456(14) 0.7387(6) 0.074(6) Uani 1 1 d .
N1C N 0.9504(10) 0.185(2) 0.4737(9) 0.128(10) Uiso 1 1 d D
N2 N 0.6674(7) 1.3396(16) 0.7105(9) 0.101(9) Uani 1 1 d .
N2C N 0.7365(7) 0.0084(15) 0.5315(6) 0.080(6) Uiso 1 1 d .
N3 N 0.4721(6) 1.1797(13) 0.6284(6) 0.070(5) Uani 1 1 d .
N3C N 0.7349(7) 0.1263(15) 0.7372(6) 0.084(6) Uiso 1 1 d .
N4 N 0.4912(7) 1.3459(14) 0.6101(7) 0.084(6) Uani 1 1 d .
N4C N 0.7490(6) 0.3307(13) 0.5954(6) 0.072(5) Uiso 1 1 d .
N5 N 0.5170(5) 0.7157(12) 0.6512(5) 0.059(5) Uani 1 1 d .
N5C N 0.7746(7) 0.793(2) 0.6534(8) 0.111(9) Uani 1 1 d .
N6 N 0.4856(6) 0.8725(12) 0.6289(6) 0.067(5) Uani 1 1 d .
N6C N 0.9420(8) 1.0017(16) 0.6200(7) 0.092(7) Uiso 1 1 d .
N7 N 0.6224(5) 1.0030(12) 0.7653(5) 0.060(5) Uani 1 1 d .
N7C N 0.6713(16) 0.639(4) 0.7487(16) 0.26(3) Uiso 1 1 d D
N8 N 0.6844(6) 0.8831(13) 0.7578(6) 0.067(5) Uani 1 1 d .
N8C N 0.5980(11) 0.535(3) 0.6178(10) 0.23(2) Uiso 1 1 d D
N9 N 0.6164(6) 0.8402(12) 0.5330(6) 0.068(5) Uani 1 1 d .
N9C N 0.4907(8) 0.3438(17) 0.7305(7) 0.102(8) Uiso 1 1 d D
N10 N 0.6745(6) 0.7388(15) 0.5702(7) 0.083(7) Uani 1 1 d .
N10C N 0.4956(7) 0.7619(14) 0.5120(6) 0.084(6) Uiso 1 1 d D
N11 N 0.6666(6) 1.2612(16) 0.5172(7) 0.087(7) Uani 1 1 d .
N11C N 0.0730(7) 0.4321(14) 0.5375(6) 0.077(6) Uiso 1 1 d .
N12 N 0.6185(6) 1.1129(15) 0.5055(6) 0.079(6) Uani 1 1 d .
N12C N 0.0151(8) 0.7102(17) 0.7521(7) 0.095(7) Uiso 1 1 d .
N13 N 1.0841(7) 0.688(2) 0.6230(7) 0.102(9) Uani 1 1 d .
N14 N 1.0614(7) 0.5446(18) 0.6593(7) 0.092(7) Uani 1 1 d .
N15 N 0.9030(9) 0.836(2) 0.5306(7) 0.118(11) Uani 1 1 d .
N16 N 0.8409(8) 0.7273(16) 0.5564(7) 0.094(8) Uani 1 1 d .
N17 N 0.8998(6) 0.8227(12) 0.7065(6) 0.070(5) Uani 1 1 d .
N18 N 0.8713(6) 0.6563(14) 0.7117(6) 0.075(6) Uani 1 1 d .
N19 N 0.8147(6) 0.4827(14) 0.5261(6) 0.073(6) Uani 1 1 d .
N20 N 0.8366(6) 0.3317(15) 0.4910(6) 0.079(6) Uani 1 1 d .
N21 N 1.0287(6) 0.2921(15) 0.6490(6) 0.081(6) Uani 1 1 d .
N22 N 1.0236(7) 0.2009(18) 0.5823(7) 0.099(8) Uani 1 1 d .
N23 N 0.8723(7) 0.3497(17) 0.7011(7) 0.091(7) Uani 1 1 d .
N24 N 0.8681(6) 0.1875(15) 0.6665(7) 0.081(6) Uani 1 1 d .
O1 O 0.5870(5) 1.2099(10) 0.6800(5) 0.076(5) Uani 1 1 d .
O1C O 0.6107(4) 1.0524(9) 0.6345(4) 0.057(4) Uani 1 1 d .
O2 O 0.6416(5) 1.3034(12) 0.6529(6) 0.087(6) Uani 1 1 d .
O2C O 0.6695(4) 0.9891(10) 0.6380(5) 0.073(5) Uani 1 1 d .
O3 O 0.5377(4) 1.1519(10) 0.6206(5) 0.066(4) Uani 1 1 d .
O3C O 0.6657(4) 1.1247(10) 0.6246(5) 0.069(4) Uani 1 1 d .
O4 O 0.5544(6) 1.3060(10) 0.6044(5) 0.083(5) Uani 1 1 d .
O4C O 0.9597(5) 0.4602(11) 0.5554(5) 0.074(4) Uani 1 1 d .
O5 O 0.5745(5) 0.7822(10) 0.6663(5) 0.072(4) Uani 1 1 d .
O5C O 0.9745(5) 0.5912(10) 0.5669(5) 0.071(4) Uani 1 1 d .
O6 O 0.5461(4) 0.9273(9) 0.6464(4) 0.064(4) Uani 1 1 d .
O6C O 0.9357(4) 0.5189(10) 0.6044(4) 0.063(4) Uani 1 1 d .
O7 O 0.6002(5) 0.9634(11) 0.7078(5) 0.074(5) Uani 1 1 d .
O8 O 0.6585(5) 0.8568(10) 0.7009(5) 0.069(4) Uani 1 1 d .
O9 O 0.6008(5) 0.8872(10) 0.5904(6) 0.086(6) Uani 1 1 d .
O10 O 0.6527(5) 0.7948(9) 0.6238(5) 0.066(4) Uani 1 1 d .
O11 O 0.6375(5) 1.2718(12) 0.5712(5) 0.082(5) Uani 1 1 d .
O12 O 0.5942(5) 1.1354(11) 0.5610(5) 0.077(5) Uani 1 1 d .
O13 O 1.0180(5) 0.7261(12) 0.6193(5) 0.081(5) Uani 1 1 d .
O14 O 0.9986(5) 0.5930(11) 0.6554(5) 0.081(5) Uani 1 1 d .
O15 O 0.9446(6) 0.7787(13) 0.5751(5) 0.089(6) Uani 1 1 d .
O16 O 0.8850(5) 0.6824(11) 0.6004(7) 0.092(6) Uani 1 1 d .
O17 O 0.9398(5) 0.7747(11) 0.6615(4) 0.069(4) Uani 1 1 d .
O18 O 0.9129(4) 0.6212(10) 0.6675(5) 0.067(4) Uani 1 1 d .
O19 O 0.8629(5) 0.4554(10) 0.5693(4) 0.069(4) Uani 1 1 d .
O20 O 0.8850(5) 0.3171(11) 0.5351(5) 0.081(5) Uani 1 1 d .
O21 O 0.9685(5) 0.3462(11) 0.6342(4) 0.074(5) Uani 1 1 d .
O22 O 0.9644(4) 0.2686(10) 0.5716(5) 0.072(5) Uani 1 1 d .
O23 O 0.8864(5) 0.3999(11) 0.6455(5) 0.076(5) Uani 1 1 d .
O24 O 0.8819(5) 0.2529(12) 0.6134(6) 0.085(5) Uani 1 1 d .
O1W O 0.4692(12) 1.054(2) 0.7164(9) 0.183(14) Uani 1 1 d .
O2W O 0.5577(5) 1.1114(11) 0.7596(5) 0.077(5) Uani 1 1 d .
O3W O 0.4728(5) 1.0439(14) 0.5533(5) 0.096(6) Uani 1 1 d .
O4W O 0.5714(5) 0.9717(11) 0.5080(5) 0.079(5) Uani 1 1 d .
O5W O 0.952(4) 0.487(3) 0.759(4) 0.37(9) Uani 0.50 1 d P
O6W O 1.0308(6) 0.4177(12) 0.7007(5) 0.089(5) Uani 1 1 d .
O7W O 0.812(3) 0.522(4) 0.6730(16) 0.23(5) Uani 0.50 1 d P
O8W O 0.7920(6) 0.6005(15) 0.5782(6) 0.109(7) Uani 1 1 d .
O9W O 0.8887(17) 0.141(4) 0.3700(16) 0.139(18) Uiso 0.50 1 d P
O10W O 0.8119(8) 0.1022(16) 0.6230(7) 0.123(8) Uiso 1 1 d .
O11W O 0.8464(11) 0.144(2) 0.5593(9) 0.171(12) Uiso 1 1 d .
O12W O 0.8271(16) 0.103(3) 0.4215(14) 0.25(2) Uiso 1 1 d .
O13W O 0.8201(9) 0.158(2) 0.4924(8) 0.146(10) Uiso 1 1 d .
O14W O 0.7352(11) 0.413(2) 0.6895(10) 0.086(10) Uiso 0.50 1 d P
O15W O 0.7049(16) 0.496(4) 0.6750(14) 0.131(17) Uiso 0.50 1 d P
O16W O 0.7145(7) 0.5979(16) 0.5994(7) 0.116(7) Uiso 1 1 d .
O19W O 0.7510(9) 1.008(2) 0.6424(8) 0.152(10) Uiso 1 1 d .
O20W O 0.4850(6) 0.1064(13) 0.7897(5) 0.091(5) Uiso 1 1 d .
O21W O 0.4410(8) 0.0188(17) 0.6228(7) 0.126(8) Uiso 1 1 d .
O22W O 0.3944(13) 1.009(3) 0.6829(12) 0.219(17) Uiso 1 1 d .
O23W O 0.0428(6) 0.4421(14) 0.7731(6) 0.101(6) Uiso 1 1 d .
O24W O 1.0343(14) 0.091(3) 0.5170(12) 0.109(13) Uiso 0.50 1 d P
O29W O 0.728(3) 0.941(5) 0.3871(19) 0.21(4) Uiso 0.62(10) 1 d P
O30W O 0.758(3) 0.976(5) 0.3959(19) 0.13(4) Uiso 0.38(10) 1 d P
O27W O 0.603(2) 0.580(4) 0.5013(18) 0.17(2) Uiso 0.50 1 d P
O25W O 0.7564(15) 0.774(3) 0.8764(11) 0.128(17) Uiso 0.69(7) 1 d P
O26W O 0.7821(19) 0.796(3) 0.8886(15) 0.07(2) Uiso 0.31(7) 1 d P
O28W O 0.5223(18) 0.524(4) 0.5019(17) 0.16(2) Uiso 0.50 1 d P

loop_
_atom_site_aniso_label
_atom_site_aniso_U_11
_atom_site_aniso_U_22
_atom_site_aniso_U_33
_atom_site_aniso_U_23
_atom_site_aniso_U_13
_atom_site_aniso_U_12
Gd1 0.0566(8) 0.0543(8) 0.0837(9) -0.0048(6) 0.0109(6) -0.0012(5)
Gd2 0.0444(7) 0.0519(7) 0.0773(8) -0.0035(5) -0.0023(5) 0.0043(5)
Gd3 0.0586(8) 0.0687(9) 0.0735(9) 0.0072(6) 0.0044(6) 0.0058(6)
Gd4 0.0524(7) 0.0665(8) 0.0741(9) 0.0025(6) 0.0025(5) 0.0061(6)
K1 0.092(4) 0.065(4) 0.087(4) -0.001(3) -0.005(3) 0.003(3)
K2 0.058(3) 0.066(3) 0.069(3) -0.004(2) -0.006(2) 0.013(2)
K3 0.087(4) 0.083(4) 0.114(5) 0.004(4) -0.015(4) 0.004(3)
K4 0.103(5) 0.099(5) 0.150(7) -0.015(5) -0.028(5) 0.018(4)
C1 0.035(12) 0.065(16) 0.13(3) -0.013(16) 0.014(14) 0.010(11)
C1O 0.080(18) 0.053(15) 0.048(13) -0.005(10) 0.002(11) -0.012(13)
C2 0.08(2) 0.08(2) 0.13(3) -0.036(19) 0.017(19) -0.033(17)
C2O 0.060(15) 0.11(2) 0.051(14) -0.015(15) 0.002(11) 0.020(16)
C3 0.12(3) 0.12(3) 0.08(2) -0.03(2) 0.001(19) -0.01(2)
C4 0.14(4) 0.14(3) 0.11(3) -0.05(3) -0.05(3) 0.00(3)
C5 0.13(3) 0.19(5) 0.10(3) -0.07(3) -0.02(3) 0.00(3)
C6 0.07(2) 0.15(3) 0.20(5) -0.11(3) 0.01(2) -0.03(2)
C7 0.08(2) 0.12(3) 0.13(3) -0.06(2) 0.024(19) 0.01(2)
C8 0.057(16) 0.078(19) 0.14(3) -0.026(19) 0.011(17) -0.009(14)
C9 0.076(19) 0.045(14) 0.095(19) -0.018(12) -0.011(14) 0.008(13)
C10 0.041(14) 0.09(2) 0.12(2) -0.016(17) -0.003(13) 0.014(13)
C11 0.051(17) 0.09(2) 0.19(4) 0.01(2) 0.006(18) 0.019(15)
C12 0.07(2) 0.13(4) 0.20(4) -0.03(3) 0.02(2) 0.03(2)
C13 0.07(2) 0.13(3) 0.17(4) -0.05(3) -0.01(2) 0.05(2)
C14 0.11(3) 0.062(18) 0.14(3) -0.006(18) -0.02(2) 0.030(18)
C15 0.09(2) 0.069(19) 0.09(2) -0.013(15) 0.007(16) 0.009(16)
C16 0.079(19) 0.064(17) 0.078(17) -0.008(13) 0.011(14) 0.009(15)
C17 0.035(12) 0.069(16) 0.079(16) 0.007(12) 0.000(10) 0.003(11)
C18 0.060(15) 0.071(17) 0.074(16) -0.007(13) 0.005(12) -0.013(13)
C19 0.077(19) 0.065(17) 0.11(2) 0.011(15) -0.007(16) -0.025(14)
C20 0.048(15) 0.070(18) 0.14(3) -0.014(17) -0.006(15) -0.019(13)
C21 0.070(19) 0.10(2) 0.14(3) 0.00(2) -0.033(18) -0.011(17)
C22 0.049(14) 0.057(15) 0.13(2) 0.008(15) -0.020(14) -0.001(12)
C23 0.064(15) 0.063(16) 0.069(15) 0.009(12) 0.001(12) -0.001(12)
C24 0.038(12) 0.065(15) 0.077(15) 0.009(12) 0.002(10) 0.008(11)
C25 0.043(13) 0.044(13) 0.10(2) 0.000(13) 0.007(12) -0.004(10)
C26 0.050(13) 0.067(15) 0.072(16) -0.001(12) -0.002(11) -0.008(12)
C27 0.037(12) 0.066(16) 0.12(2) 0.020(15) 0.014(13) 0.003(11)
C28 0.048(14) 0.13(3) 0.068(16) 0.000(17) -0.007(12) -0.022(16)
C29 0.065(16) 0.080(18) 0.074(16) -0.003(13) 0.000(13) -0.022(14)
C30 0.059(15) 0.087(19) 0.086(19) 0.008(15) -0.002(13) 0.006(13)
C31 0.056(14) 0.057(14) 0.075(16) 0.008(12) -0.007(12) -0.017(11)
C32 0.038(12) 0.071(16) 0.071(15) 0.007(13) 0.000(11) -0.002(11)
C33 0.064(15) 0.080(18) 0.063(16) -0.008(13) 0.001(12) -0.007(13)
C34 0.070(18) 0.09(2) 0.11(2) -0.029(18) -0.011(16) 0.011(16)
C35 0.10(2) 0.11(2) 0.09(2) -0.032(18) -0.019(17) 0.047(19)
C36 0.13(3) 0.18(4) 0.08(2) -0.03(2) 0.00(2) 0.06(3)
C37 0.21(5) 0.36(9) 0.13(4) -0.10(4) -0.05(3) 0.22(6)
C38 0.15(4) 0.30(7) 0.10(3) -0.07(3) -0.03(3) 0.15(4)
C39 0.047(14) 0.064(16) 0.15(3) -0.034(17) -0.012(16) 0.024(12)
C40 0.036(12) 0.048(13) 0.11(2) -0.011(13) -0.007(12) 0.003(10)
C41 0.074(17) 0.086(19) 0.062(16) 0.009(14) -0.005(13) -0.007(14)
C42 0.059(16) 0.12(2) 0.066(17) 0.014(16) 0.002(13) 0.022(16)
C43 0.09(2) 0.13(3) 0.08(2) -0.003(19) -0.002(17) 0.04(2)
C44 0.09(2) 0.14(3) 0.10(3) -0.01(2) -0.01(2) 0.02(2)
C45 0.08(2) 0.26(6) 0.06(2) 0.03(3) 0.001(16) 0.05(3)
C46 0.08(2) 0.12(3) 0.09(2) 0.017(19) 0.004(16) 0.004(18)
C47 0.055(15) 0.12(3) 0.075(18) 0.015(17) 0.000(13) 0.007(16)
C48 0.054(14) 0.088(19) 0.067(16) 0.002(14) 0.005(12) 0.007(13)
C49 0.09(2) 0.09(2) 0.055(15) 0.006(14) 0.014(13) -0.019(17)
C50 0.064(19) 0.23(5) 0.07(2) -0.01(3) 0.012(15) 0.06(3)
C51 0.14(4) 0.24(6) 0.11(3) 0.05(3) 0.06(3) 0.03(4)
C52 0.13(4) 0.24(6) 0.13(4) 0.04(4) 0.04(3) 0.06(4)
C53 0.19(5) 0.33(9) 0.05(2) 0.02(3) 0.04(3) 0.12(6)
C54 0.08(2) 0.19(4) 0.072(19) -0.02(2) 0.010(16) 0.06(2)
C55 0.11(3) 0.12(3) 0.051(16) -0.005(16) 0.010(15) 0.03(2)
C56 0.09(2) 0.074(18) 0.065(16) -0.005(13) -0.009(14) 0.004(15)
C57 0.08(2) 0.17(4) 0.10(2) 0.01(2) 0.025(19) 0.02(2)
C58 0.16(4) 0.14(4) 0.07(2) 0.01(2) -0.01(2) 0.06(3)
C59 0.23(7) 0.36(9) 0.21(6) 0.15(6) 0.09(5) 0.23(7)
C60 0.13(4) 0.45(13) 0.09(3) -0.02(5) -0.02(3) 0.17(7)
C61 0.13(4) 0.21(6) 0.17(5) -0.05(4) -0.07(4) 0.11(4)
C62 0.11(3) 0.09(2) 0.14(3) -0.01(2) -0.04(2) 0.04(2)
C63 0.10(2) 0.09(2) 0.09(2) -0.033(18) -0.024(19) 0.022(19)
C64 0.10(2) 0.09(2) 0.069(17) -0.003(15) -0.010(16) 0.029(18)
C65 0.065(16) 0.062(16) 0.087(18) -0.010(14) -0.012(14) 0.005(13)
C66 0.073(17) 0.075(19) 0.086(19) -0.007(15) 0.001(14) 0.018(14)
C67 0.08(2) 0.13(3) 0.09(2) -0.02(2) -0.002(16) 0.002(19)
C68 0.09(3) 0.17(4) 0.14(3) -0.03(3) 0.02(2) 0.04(3)
C69 0.09(2) 0.13(3) 0.13(3) -0.04(3) 0.03(2) 0.01(2)
C70 0.053(16) 0.16(3) 0.10(2) -0.04(2) 0.013(15) -0.010(18)
C71 0.066(16) 0.08(2) 0.089(19) -0.003(15) -0.012(14) 0.011(14)
C72 0.069(16) 0.067(16) 0.067(15) -0.006(13) -0.004(13) 0.013(13)
C73 0.047(14) 0.064(16) 0.10(2) 0.017(14) 0.013(13) 0.005(12)
C74 0.069(17) 0.12(2) 0.064(16) 0.001(16) 0.004(13) 0.025(17)
C75 0.11(2) 0.10(2) 0.09(2) 0.007(17) -0.002(18) 0.05(2)
C76 0.08(2) 0.18(4) 0.10(2) 0.01(2) 0.011(18) 0.07(2)
C77 0.13(3) 0.17(4) 0.054(17) 0.01(2) -0.001(17) 0.05(3)
C78 0.09(2) 0.11(3) 0.10(2) -0.006(19) -0.013(18) 0.024(19)
C79 0.047(14) 0.15(3) 0.083(19) 0.002(19) -0.004(13) 0.030(17)
C80 0.054(14) 0.10(2) 0.069(16) 0.014(14) 0.005(12) 0.008(14)
C81 0.054(15) 0.092(19) 0.066(16) 0.008(13) 0.004(12) 0.011(13)
C82 0.077(19) 0.15(3) 0.076(19) -0.010(19) -0.001(15) 0.06(2)
C83 0.08(2) 0.27(6) 0.10(3) 0.01(3) 0.000(19) 0.07(3)
C84 0.18(5) 0.51(13) 0.11(3) -0.13(6) -0.05(3) 0.21(7)
C85 0.19(6) 0.56(16) 0.18(6) -0.15(8) -0.09(5) 0.22(8)
C86 0.18(5) 0.49(13) 0.18(5) -0.13(7) -0.06(4) 0.23(7)
C87 0.10(2) 0.22(5) 0.08(2) -0.04(2) 0.001(18) 0.08(3)
C88 0.056(15) 0.086(18) 0.071(16) 0.007(13) 0.012(12) 0.033(13)
C89 0.054(15) 0.10(2) 0.10(2) 0.033(19) 0.014(14) 0.016(14)
C90 0.075(18) 0.070(19) 0.10(2) 0.005(17) 0.013(15) -0.010(14)
C91 0.10(2) 0.11(3) 0.10(3) 0.04(2) 0.032(19) -0.01(2)
C92 0.10(4) 0.27(9) 0.26(9) 0.00(7) 0.01(4) 0.05(5)
C93 0.051(18) 0.40(9) 0.11(3) 0.17(5) 0.007(19) -0.01(3)
C94 0.051(16) 0.13(3) 0.14(3) 0.04(2) -0.007(17) 0.006(17)
C95 0.034(13) 0.15(3) 0.11(2) 0.06(2) -0.004(13) -0.005(16)
C96 0.063(15) 0.078(19) 0.078(18) 0.015(15) 0.000(13) -0.001(13)
C113 0.17(5) 0.26(7) 0.16(4) 0.08(4) -0.11(4) -0.05(4)
C114 0.21(5) 0.13(4) 0.19(5) -0.05(3) 0.12(4) 0.02(3)
C115 0.15(4) 0.11(3) 0.23(5) -0.06(3) -0.03(4) 0.06(3)
C116 0.06(2) 0.37(9) 0.15(4) -0.07(5) -0.01(2) -0.02(3)
N1 0.057(12) 0.090(16) 0.076(14) -0.024(12) 0.005(10) 0.006(11)
N2 0.064(14) 0.089(18) 0.15(3) -0.048(17) 0.004(15) -0.009(13)
N3 0.045(12) 0.081(14) 0.084(14) -0.020(11) 0.004(9) 0.011(10)
N4 0.089(17) 0.059(13) 0.102(17) -0.002(12) 0.004(13) 0.015(12)
N5 0.048(11) 0.059(12) 0.070(12) 0.000(9) 0.005(9) -0.016(9)
N5C 0.065(15) 0.15(3) 0.12(2) -0.021(18) -0.018(14) 0.013(16)
N6 0.055(12) 0.066(13) 0.080(14) 0.013(10) 0.009(10) 0.002(10)
N7 0.046(10) 0.060(12) 0.074(13) -0.011(10) 0.005(9) -0.001(9)
N8 0.054(11) 0.071(13) 0.075(13) 0.000(10) -0.007(10) 0.002(10)
N9 0.058(12) 0.049(11) 0.097(16) -0.012(10) 0.000(10) 0.003(9)
N10 0.058(13) 0.080(15) 0.110(19) -0.015(14) -0.026(12) 0.022(11)
N11 0.050(12) 0.103(18) 0.108(19) 0.018(15) 0.002(12) -0.002(12)
N12 0.063(13) 0.090(16) 0.083(16) -0.004(13) -0.006(11) 0.008(11)
N13 0.063(15) 0.16(3) 0.082(16) 0.044(16) 0.023(12) 0.012(16)
N14 0.053(13) 0.13(2) 0.095(17) -0.022(15) -0.008(12) 0.007(14)
N15 0.13(2) 0.14(3) 0.085(18) 0.044(17) 0.014(16) 0.06(2)
N16 0.104(19) 0.091(17) 0.086(16) -0.015(13) -0.027(14) 0.041(14)
N17 0.070(13) 0.059(12) 0.081(14) -0.001(10) -0.010(11) 0.011(10)
N18 0.062(13) 0.083(15) 0.079(14) -0.004(12) -0.003(11) -0.004(11)
N19 0.043(11) 0.087(15) 0.088(15) -0.007(12) 0.003(10) 0.011(11)
N20 0.070(14) 0.096(17) 0.073(14) 0.001(12) 0.001(11) 0.027(12)
N21 0.063(13) 0.103(18) 0.075(14) 0.001(12) -0.003(11) 0.013(12)
N22 0.078(16) 0.13(2) 0.084(16) 0.003(15) -0.003(13) 0.028(16)
N23 0.090(17) 0.11(2) 0.077(16) 0.008(14) 0.021(13) 0.007(14)
N24 0.045(11) 0.083(16) 0.12(2) 0.015(14) 0.011(11) -0.009(10)
O1 0.095(13) 0.047(9) 0.085(12) -0.012(8) -0.027(10) -0.013(9)
O1C 0.051(9) 0.049(9) 0.073(10) -0.001(7) 0.003(7) 0.000(7)
O2 0.077(12) 0.078(12) 0.106(15) -0.026(11) 0.029(11) -0.025(10)
O2C 0.034(8) 0.058(10) 0.128(15) 0.010(9) 0.004(8) 0.005(7)
O3 0.038(8) 0.066(10) 0.095(12) -0.007(8) 0.005(7) 0.005(7)
O3C 0.050(9) 0.065(11) 0.092(12) -0.007(9) 0.004(8) -0.003(8)
O4 0.081(13) 0.054(10) 0.114(15) -0.002(9) 0.004(11) 0.016(9)
O4C 0.061(10) 0.074(11) 0.087(12) -0.008(10) 0.009(8) -0.004(8)
O5 0.065(11) 0.051(9) 0.101(13) 0.003(8) 0.001(9) 0.002(8)
O5C 0.073(11) 0.054(10) 0.088(12) 0.008(8) 0.025(9) 0.003(8)
O6 0.051(9) 0.054(9) 0.086(11) -0.011(8) 0.001(7) -0.012(7)
O6C 0.044(8) 0.080(11) 0.066(10) 0.009(8) -0.001(7) 0.005(7)
O7 0.062(10) 0.066(11) 0.094(13) -0.007(9) -0.001(9) 0.008(8)
O8 0.063(10) 0.053(9) 0.089(12) -0.005(9) 0.001(8) 0.012(8)
O9 0.088(12) 0.046(9) 0.126(15) 0.002(9) 0.025(11) 0.048(9)
O10 0.059(10) 0.048(9) 0.091(13) -0.006(8) -0.010(8) 0.013(7)
O11 0.058(10) 0.093(13) 0.094(14) -0.002(11) 0.012(9) -0.009(9)
O12 0.069(11) 0.078(12) 0.084(12) 0.003(9) 0.018(9) -0.001(9)
O13 0.053(10) 0.095(14) 0.094(13) 0.012(10) 0.007(9) 0.005(10)
O14 0.048(10) 0.079(12) 0.115(15) 0.025(10) -0.001(9) -0.009(8)
O15 0.068(12) 0.101(15) 0.099(14) 0.019(11) 0.004(10) 0.010(10)
O16 0.061(11) 0.063(11) 0.15(2) -0.009(12) 0.001(11) 0.003(9)
O17 0.065(10) 0.076(11) 0.066(10) 0.007(8) 0.001(8) -0.004(8)
O18 0.052(9) 0.064(10) 0.085(11) -0.002(9) 0.005(8) 0.000(8)
O19 0.062(10) 0.071(11) 0.074(11) 0.000(8) 0.001(8) 0.020(8)
O20 0.075(12) 0.066(11) 0.100(13) -0.013(9) -0.010(10) 0.013(9)
O21 0.064(10) 0.091(12) 0.067(10) -0.004(9) -0.002(8) 0.022(9)
O22 0.048(9) 0.056(10) 0.112(13) -0.008(9) -0.008(9) 0.018(7)
O23 0.051(9) 0.063(11) 0.116(15) 0.010(10) 0.010(9) 0.002(8)
O24 0.071(11) 0.072(12) 0.111(16) 0.017(10) -0.002(10) -0.014(9)
O1W 0.25(4) 0.12(2) 0.17(3) -0.02(2) -0.05(3) 0.02(2)
O2W 0.075(11) 0.068(11) 0.087(12) -0.008(9) 0.004(9) 0.018(9)
O3W 0.067(11) 0.126(17) 0.094(14) -0.001(12) -0.010(10) 0.008(11)
O4W 0.066(10) 0.074(11) 0.096(13) -0.008(9) -0.006(9) 0.019(9)
O5W 0.45(15) 0.01(2) 0.7(2) 0.02(5) 0.30(15) -0.01(5)
O6W 0.099(14) 0.081(13) 0.086(13) -0.003(10) -0.020(10) 0.011(10)
O7W 0.44(13) 0.14(5) 0.12(4) -0.05(4) 0.02(6) 0.16(7)
O8W 0.088(14) 0.118(17) 0.121(17) -0.028(13) -0.004(12) 0.055(13)

loop_
_atom_type_symbol
_atom_type_description
_atom_type_scat_dispersion_real
_atom_type_scat_dispersion_imag
_atom_type_scat_source
C C 0.0033 0.0016 'International Tables Vol C Tables 4.2.6.8 and 6.1.1.4'
H H 0.0000 0.0000 'International Tables Vol C Tables 4.2.6.8 and 6.1.1.4'
N N 0.0061 0.0033 'International Tables Vol C Tables 4.2.6.8 and 6.1.1.4'
O O 0.0106 0.0060 'International Tables Vol C Tables 4.2.6.8 and 6.1.1.4'
Gd Gd -0.1653 3.9035 'International Tables Vol C Tables 4.2.6.8 and 6.1.1.4'
K K 0.2009 0.2494 'International Tables Vol C Tables 4.2.6.8 and 6.1.1.4'

loop_
_geom_angle_atom_site_label_1
_geom_angle_atom_site_label_2
_geom_angle_atom_site_label_3
_geom_angle
_geom_angle_site_symmetry_1
_geom_angle_site_symmetry_3
O1 C1 N1 123(2) . .
O1 C1 C8 116(3) . .
N1 C1 C8 121(3) . .
O3C C1O O1C 120(2) . .
O3C C1O O2C 121(2) . .
O1C C1O O2C 119(2) . .
O3C C1O Gd1 58.3(12) . .
O1C C1O Gd1 61.4(12) . .
O2C C1O Gd1 177.3(16) . .
O3C C1O Gd2 177.1(19) . .
O1C C1O Gd2 63.3(11) . .
O2C C1O Gd2 56.0(11) . .
Gd1 C1O Gd2 124.6(9) . .
C7 C2 C3 117(3) . .
C7 C2 N1 125(3) . .
C3 C2 N1 118(3) . .
O4C C2O O5C 122(2) . .
O4C C2O O6C 119(3) . .
O5C C2O O6C 119(2) . .
O4C C2O Gd4 56.3(16) . .
O5C C2O Gd4 177.5(18) . .
O6C C2O Gd4 62.8(15) . .
O4C C2O Gd3 179(2) . .
O5C C2O Gd3 56.6(13) . .
O6C C2O Gd3 62.3(13) . .
Gd4 C2O Gd3 125.0(9) . .
C4 C3 C2 123(4) . .
C4 C3 H3 118.6 . .
C2 C3 H3 118.6 . .
C5 C4 C3 119(5) . .
C5 C4 H4 120.6 . .
C3 C4 H4 120.6 . .
C4 C5 C6 123(4) . .
C4 C5 H5 118.3 . .
C6 C5 H5 118.3 . .
C7 C6 C5 107(4) . .
C7 C6 H6 126.7 . .
C5 C6 H6 126.7 . .
C2 C7 C6 130(4) . .
C2 C7 N2 122(3) . .
C6 C7 N2 107(3) . .
O2 C8 N2 122(3) . .
O2 C8 C1 117(3) . .
N2 C8 C1 121(3) . .
O3 C9 N3 123(2) . .
O3 C9 C16 114(2) . .
N3 C9 C16 123(2) . .
O3 C9 K1 49.0(13) . .
N3 C9 K1 89.3(16) . .
C16 C9 K1 132.3(17) . .
C15 C10 C11 120(3) . .
C15 C10 N3 122(2) . .
C11 C10 N3 117(3) . .
C10 C11 C12 122(4) . .
C10 C11 H11 119.0 . .
C12 C11 H11 119.0 . .
C11 C12 C13 117(3) . .
C11 C12 H12 121.7 . .
C13 C12 H12 121.7 . .
C14 C13 C12 121(3) . .
C14 C13 H13 119.7 . .
C12 C13 H13 119.7 . .
C13 C14 C15 122(3) . .
C13 C14 H14 118.9 . .
C15 C14 H14 118.9 . .
C10 C15 C14 118(3) . .
C10 C15 N4 120(2) . .
C14 C15 N4 122(3) . .
O4 C16 N4 123(3) . .
O4 C16 C9 119(2) . .
N4 C16 C9 118(3) . .
O5 C17 N5 125(2) . .
O5 C17 C24 115(2) . .
N5 C17 C24 119.6(19) . .
C23 C18 N5 121(2) . .
C23 C18 C19 119(2) . .
N5 C18 C19 120(2) . .
C20 C19 C18 121(3) . .
C20 C19 H19 119.7 . .
C18 C19 H19 119.7 . .
C19 C20 C21 120(3) . .
C19 C20 H20 119.9 . .
C21 C20 H20 119.9 . .
C20 C21 C22 120(3) . .
C20 C21 H21 119.8 . .
C22 C21 H21 119.8 . .
C23 C22 C21 120(2) . .
C23 C22 H22 120.2 . .
C21 C22 H22 120.2 . .
C22 C23 C18 120(2) . .
C22 C23 N6 118(2) . .
C18 C23 N6 121(2) . .
O6 C24 N6 122(2) . .
O6 C24 C17 115.6(18) . .
N6 C24 C17 122(2) . .
O6 C24 K2 52.8(11) . .
N6 C24 K2 86.7(13) . .
C17 C24 K2 136.2(14) . .
O8 C25 N8 123(2) . .
O8 C25 C32 116(2) . .
N8 C25 C32 121(2) . .
C27 C26 C31 120(2) . .
C27 C26 N8 119(2) . .
C31 C26 N8 121(2) . .
C28 C27 C26 121(2) . .
C28 C27 H27 119.6 . .
C26 C27 H27 119.6 . .
C27 C28 C29 119(2) . .
C27 C28 H28 120.5 . .
C29 C28 H28 120.5 . .
C30 C29 C28 119(3) . .
C30 C29 H29 120.7 . .
C28 C29 H29 120.7 . .
C29 C30 C31 124(3) . .
C29 C30 H30 117.9 . .
C31 C30 H30 117.9 . .
N7 C31 C30 122(2) . .
N7 C31 C26 121(2) . .
C30 C31 C26 117(2) . .
O7 C32 N7 123(2) . .
O7 C32 C25 116(2) . .
N7 C32 C25 121(2) . .
O9 C33 N9 124(2) . .
O9 C33 C40 114(2) . .
N9 C33 C40 122(2) . .
C39 C34 N9 123(3) . .
C39 C34 C35 119(3) . .
N9 C34 C35 118(3) . .
C36 C35 C34 120(3) . .
C36 C35 H35 120.1 . .
C34 C35 H35 120.1 . .
C35 C36 C37 122(3) . .
C35 C36 H36 118.9 . .
C37 C36 H36 118.9 . .
C38 C37 C36 118(3) . .
C38 C37 H37 121.2 . .
C36 C37 H37 121.2 . .
C37 C38 C39 122(4) . .
C37 C38 H38 119.0 . .
C39 C38 H38 119.0 . .
C34 C39 C38 119(3) . .
C34 C39 N10 121(2) . .
C38 C39 N10 120(3) . .
O10 C40 N10 124(2) . .
O10 C40 C33 116(2) . .
N10 C40 C33 119(3) . .
O12 C41 N12 122(3) . .
O12 C41 C48 117(2) . .
N12 C41 C48 121(2) . .
N12 C42 C43 118(3) . .
N12 C42 C47 123(3) . .
C43 C42 C47 119(3) . .
C44 C43 C42 120(4) . .
C44 C43 H43 120.2 . .
C42 C43 H43 120.2 . .
C45 C44 C43 122(4) . .
C45 C44 H44 118.8 . .
C43 C44 H44 118.8 . .
C44 C45 C46 121(4) . .
C44 C45 H45 119.5 . .
C46 C45 H45 119.5 . .
C47 C46 C45 118(4) . .
C47 C46 H46 121.2 . .
C45 C46 H46 121.2 . .
C46 C47 C42 120(3) . .
C46 C47 N11 119(3) . .
C42 C47 N11 121(2) . .
O11 C48 N11 117(3) . .
O11 C48 C41 118(2) . .
N11 C48 C41 124(3) . .
N13 C49 O13 123(3) . .
N13 C49 C56 121(3) . .
O13 C49 C56 116(3) . .
N13 C50 C55 121(3) . .
N13 C50 C51 111(4) . .
C55 C50 C51 127(4) . .
C50 C51 C52 106(4) . .
C50 C51 H51 127.1 . .
C52 C51 H51 127.1 . .
C53 C52 C51 123(5) . .
C53 C52 H52 118.5 . .
C51 C52 H52 118.5 . .
C52 C53 C54 124(5) . .
C52 C53 H53 118.1 . .
C54 C53 H53 118.1 . .
C53 C54 C55 119(5) . .
C53 C54 H54 120.3 . .
C55 C54 H54 120.3 . .
C50 C55 N14 120(3) . .
C50 C55 C54 120(3) . .
N14 C55 C54 120(4) . .
O14 C56 N14 119(3) . .
O14 C56 C49 120(3) . .
N14 C56 C49 121(3) . .
O15 C57 N15 118(3) . .
O15 C57 C64 121(3) . .
N15 C57 C64 120(3) . .
C63 C58 N15 125(3) . .
C63 C58 C59 120(5) . .
N15 C58 C59 115(6) . .
C60 C59 C58 117(8) . .
C60 C59 H59 121.4 . .
C58 C59 H59 121.4 . .
C59 C60 C61 124(6) . .
C59 C60 H60 118.2 . .
C61 C60 H60 118.2 . .
C62 C61 C60 116(4) . .
C62 C61 H61 122.1 . .
C60 C61 H61 122.1 . .
C61 C62 C63 123(5) . .
C61 C62 H62 118.5 . .
C63 C62 H62 118.5 . .
C58 C63 C62 120(4) . .
C58 C63 N16 122(3) . .
C62 C63 N16 118(4) . .
N16 C64 O16 118(3) . .
N16 C64 C57 125(3) . .
O16 C64 C57 117(3) . .
O17 C65 N17 121(2) . .
O17 C65 C72 118(2) . .
N17 C65 C72 120(3) . .
C67 C66 N17 121(3) . .
C67 C66 C71 121(3) . .
N17 C66 C71 118(2) . .
C68 C67 C66 124(4) . .
C68 C67 H67 118.0 . .
C66 C67 H67 118.0 . .
C67 C68 C69 117(4) . .
C67 C68 H68 121.5 . .
C69 C68 H68 121.5 . .
C70 C69 C68 122(4) . .
C70 C69 H69 119.0 . .
C68 C69 H69 119.0 . .
C69 C70 C71 119(4) . .
C69 C70 H70 120.5 . .
C71 C70 H70 120.5 . .
N18 C71 C66 125(3) . .
N18 C71 C70 118(3) . .
C66 C71 C70 117(3) . .
O18 C72 N18 119(2) . .
O18 C72 C65 118(2) . .
N18 C72 C65 123(2) . .
O18 C72 K4 46.5(11) . .
N18 C72 K4 87.2(15) . .
C65 C72 K4 129.8(17) . .
N19 C73 O19 123(2) . .
N19 C73 C80 124(3) . .
O19 C73 C80 114(2) . .
C75 C74 N19 119(3) . .
C75 C74 C79 121(3) . .
N19 C74 C79 120(2) . .
C74 C75 C76 120(3) . .
C74 C75 H75 119.8 . .
C76 C75 H75 119.8 . .
C75 C76 C77 123(3) . .
C75 C76 H76 118.5 . .
C77 C76 H76 118.5 . .
C78 C77 C76 113(3) . .
C78 C77 H77 123.4 . .
C76 C77 H77 123.4 . .
C77 C78 C79 123(3) . .
C77 C78 H78 118.7 . .
C79 C78 H78 118.7 . .
C74 C79 N20 123(3) . .
C74 C79 C78 120(3) . .
N20 C79 C78 118(3) . .
O20 C80 N20 122(3) . .
O20 C80 C73 119(2) . .
N20 C80 C73 119(2) . .
N21 C81 O21 120(2) . .
N21 C81 C88 125(2) . .
O21 C81 C88 115(2) . .
N21 C82 C83 120(3) . .
N21 C82 C87 120(3) . .
C83 C82 C87 120(3) . .
C84 C83 C82 120(4) . .
C84 C83 H83 120.0 . .
C82 C83 H83 120.0 . .
C83 C84 C85 118(5) . .
C83 C84 H84 120.8 . .
C85 C84 H84 120.8 . .
C86 C85 C84 125(6) . .
C86 C85 H85 117.4 . .
C84 C85 H85 117.4 . .
C85 C86 C87 118(5) . .
C85 C86 H86 121.0 . .
C87 C86 H86 121.0 . .
N22 C87 C82 123(3) . .
N22 C87 C86 120(3) . .
C82 C87 C86 116(4) . .
O22 C88 N22 121(2) . .
O22 C88 C81 118(2) . .
N22 C88 C81 120(2) . .
O23 C89 N23 125(3) . .
O23 C89 C96 117(3) . .
N23 C89 C96 118(3) . .
O23 C89 K3 55.6(15) . .
N23 C89 K3 88(2) . .
C96 C89 K3 134.1(16) . .
N23 C90 C91 121(3) . .
N23 C90 C95 121(3) . .
C91 C90 C95 117(3) . .
C92 C91 C90 138(6) . .
C92 C91 H91 111.0 . .
C90 C91 H91 111.0 . .
C91 C92 C93 109(7) . .
C91 C92 H92 125.6 . .
C93 C92 H92 125.6 . .
C94 C93 C92 125(5) . .
C94 C93 H93 117.4 . .
C92 C93 H93 117.4 . .
C95 C94 C93 111(4) . .
C95 C94 H94 124.6 . .
C93 C94 H94 124.6 . .
C90 C95 N24 125(3) . .
C90 C95 C94 119(3) . .
N24 C95 C94 115(4) . .
N24 C96 O24 119(3) . .
N24 C96 C89 125(3) . .
O24 C96 C89 115(2) . .
N9C C129 K1 157(3) . 1_545
C1 N1 C2 117(2) . .
C98 N1C C99 122(3) . .
C98 N1C C97 115(3) . .
C99 N1C C97 113(3) . .
C98 N1C C100 102(3) . .
C99 N1C C100 99(3) . .
C97 N1C C100 100(3) . .
C8 N2 C7 114(3) . .
C103 N2C C101 114(3) . .
C103 N2C C102 113(3) . .
C101 N2C C102 106(2) . .
C103 N2C C104 108(3) . .
C101 N2C C104 108(3) . .
C102 N2C C104 107(3) . .
C9 N3 C10 116(2) . .
C108 N3C C105 113(2) . .
C108 N3C C107 108(2) . .
C105 N3C C107 110(2) . .
C108 N3C C106 109(2) . .
C105 N3C C106 109(2) . .
C107 N3C C106 109(2) . .
C16 N4 C15 120(2) . .
C110 N4C C112 110(2) . .
C110 N4C C109 107(3) . .
C112 N4C C109 109(2) . .
C110 N4C C111 111(3) . .
C112 N4C C111 106(2) . .
C109 N4C C111 113(3) . .
C17 N5 C18 119(2) . .
C114 N5C C113 97(4) . .
C114 N5C C116 109(4) . .
C113 N5C C116 108(4) . .
C114 N5C C115 112(4) . .
C113 N5C C115 116(4) . .
C116 N5C C115 115(4) . .
C24 N6 C23 116(2) . .
C119 N6C C117 109(4) . .
C119 N6C C118 100(4) . .
C117 N6C C118 118(3) . .
C119 N6C C120 106(4) . .
C117 N6C C120 115(3) . .
C118 N6C C120 107(3) . .
C32 N7 C31 119(2) . .
C123 N7C C121 121(8) . .
C123 N7C C122 103(3) . .
C121 N7C C122 121(6) . .
C123 N7C C124 102(3) . .
C121 N7C C124 98(3) . .
C122 N7C C124 109(6) . .
C25 N8 C26 117(2) . .
C126 N8C C125 117(2) . .
C126 N8C C128 127(3) . .
C125 N8C C128 112(2) . .
C126 N8C C127 97(2) . .
C125 N8C C127 101(2) . .
C128 N8C C127 91(2) . .
C33 N9 C34 115(2) . .
C132 N9C C131 98(4) . .
C132 N9C C130 124(4) . .
C131 N9C C130 104(3) . .
C132 N9C C129 121(4) . .
C131 N9C C129 95(2) . .
C130 N9C C129 108(3) . .
C40 N10 C39 119(2) . .
C133 N10C C135 108(5) . .
C133 N10C C136 108(4) . .
C135 N10C C136 103(4) . .
C133 N10C C134 110(4) . .
C135 N10C C134 123(4) . .
C136 N10C C134 103.2(19) . .
C48 N11 C47 114(3) . .
C138 N11C C140 110(2) . .
C138 N11C C139 112(3) . .
C140 N11C C139 106(3) . .
C138 N11C C137 114(2) . .
C140 N11C C137 107(2) . .
C139 N11C C137 108(2) . .
C41 N12 C42 117(3) . .
C141 N12C C144 114(3) . .
C141 N12C C142 116(3) . .
C144 N12C C142 113(2) . .
C141 N12C C143 104(3) . .
C144 N12C C143 109(3) . .
C142 N12C C143 100(3) . .
C49 N13 C50 119(3) . .
C56 N14 C55 118(3) . .
C57 N15 C58 114(3) . .
C64 N16 C63 113(3) . .
C65 N17 C66 119(2) . .
C72 N18 C71 115(2) . .
C73 N19 C74 118(2) . .
C80 N20 C79 116(2) . .
C81 N21 C82 116(2) . .
C88 N22 C87 116(3) . .
C89 N23 C90 119(3) . .
C96 N24 C95 111(3) . .
C1 O1 Gd1 120.9(18) . .
C1 O1 K1 131.8(18) . .
Gd1 O1 K1 100.1(5) . .
C1O O1C Gd1 91.9(13) . .
C1O O1C Gd2 90.2(13) . .
Gd1 O1C Gd2 177.6(7) . .
C1O O1C K1 142.1(13) . .
Gd1 O1C K1 89.7(4) . .
Gd2 O1C K1 88.0(4) . .
C1O O1C K2 133.0(13) . .
Gd1 O1C K2 89.7(4) . .
Gd2 O1C K2 89.7(4) . .
K1 O1C K2 84.8(4) . .
C8 O2 Gd1 117.5(16) . .
C1O O2C Gd2 97.7(13) . .
C9 O3 Gd1 119.9(15) . .
C9 O3 K1 110.3(16) . .
Gd1 O3 K1 98.3(5) . .
C9 O3 K2 129.1(14) . .
Gd1 O3 K2 98.6(5) . .
K1 O3 K2 94.0(5) . .
C1O O3C Gd1 95.2(14) . .
C16 O4 Gd1 118.4(17) . .
C2O O4C Gd4 98.4(17) . .
C17 O5 Gd2 118.3(15) . .
C2O O5C Gd3 97.3(14) . .
C24 O6 Gd2 116.6(13) . .
C24 O6 K1 136.1(14) . .
Gd2 O6 K1 98.7(5) . .
C24 O6 K2 105.4(13) . .
Gd2 O6 K2 98.5(5) . .
K1 O6 K2 93.4(5) . .
C2O O6C Gd4 89.6(17) . .
C2O O6C Gd3 90.3(17) . .
Gd4 O6C Gd3 178.6(7) . .
C2O O6C K3 133.8(14) . .
Gd4 O6C K3 90.7(5) . .
Gd3 O6C K3 90.5(5) . .
C2O O6C K4 139.6(14) . .
Gd4 O6C K4 89.4(5) . .
Gd3 O6C K4 89.7(5) . .
K3 O6C K4 86.6(5) . .
C32 O7 Gd2 119.4(14) . .
C32 O7 K1 136.6(15) . .
Gd2 O7 K1 100.6(6) . .
C25 O8 Gd2 119.5(14) . .
C33 O9 Gd2 122.4(16) . .
C33 O9 K2 134.9(17) . .
Gd2 O9 K2 101.9(6) . .
C40 O10 Gd2 120.1(13) . .
C48 O11 Gd1 116.4(17) . .
C41 O12 Gd1 117.8(17) . .
C41 O12 K2 140.3(18) . .
Gd1 O12 K2 100.4(6) . .
C49 O13 Gd3 115.5(17) . .
C56 O14 Gd3 115.9(16) . .
C56 O14 K3 137.7(17) . .
Gd3 O14 K3 101.0(6) . .
C57 O15 Gd3 114(2) . .
C64 O16 Gd3 116.1(19) . .
C64 O16 K4 134.9(19) . .
Gd3 O16 K4 102.1(8) . .
C65 O17 Gd3 118.2(16) . .
C72 O18 Gd3 116.0(16) . .
C72 O18 K4 113.5(14) . .
Gd3 O18 K4 97.9(6) . .
C72 O18 K3 133.5(15) . .
Gd3 O18 K3 96.3(5) . .
K4 O18 K3 92.5(5) . .
C73 O19 Gd4 120.0(14) . .
C73 O19 K4 138.3(14) . .
Gd4 O19 K4 100.5(6) . .
C80 O20 Gd4 119.3(17) . .
C81 O21 Gd4 118.9(15) . .
C81 O21 K3 138.7(16) . .
Gd4 O21 K3 99.0(6) . .
C88 O22 Gd4 119.5(15) . .
C89 O23 Gd4 118.3(19) . .
C89 O23 K4 138.3(17) . .
Gd4 O23 K4 97.9(7) . .
C89 O23 K3 103.0(18) . .
Gd4 O23 K3 95.7(6) . .
K4 O23 K3 92.6(6) . .
C96 O24 Gd4 115.4(16) . .
O1 Gd1 O3 74.5(6) . .
O1 Gd1 O11 144.6(6) . .
O3 Gd1 O11 131.0(6) . .
O1 Gd1 O4 89.5(6) . .
O3 Gd1 O4 66.7(6) . .
O11 Gd1 O4 82.2(7) . .
O1 Gd1 O12 147.4(6) . .
O3 Gd1 O12 76.7(6) . .
O11 Gd1 O12 67.8(6) . .
O4 Gd1 O12 93.0(6) . .
O1 Gd1 O2 66.0(6) . .
O3 Gd1 O2 134.2(6) . .
O11 Gd1 O2 79.6(7) . .
O4 Gd1 O2 90.1(7) . .
O12 Gd1 O2 146.4(6) . .
O1 Gd1 O3C 99.0(6) . .
O3 Gd1 O3C 127.8(6) . .
O11 Gd1 O3C 83.5(6) . .
O4 Gd1 O3C 164.7(6) . .
O12 Gd1 O3C 86.7(6) . .
O2 Gd1 O3C 81.9(6) . .
O1 Gd1 O1C 80.7(5) . .
O3 Gd1 O1C 74.7(5) . .
O11 Gd1 O1C 125.5(6) . .
O4 Gd1 O1C 141.4(6) . .
O12 Gd1 O1C 77.2(6) . .
O2 Gd1 O1C 118.6(6) . .
O3C Gd1 O1C 53.3(5) . .
O1 Gd1 C1O 89.7(6) . .
O3 Gd1 C1O 101.3(6) . .
O11 Gd1 C1O 105.2(7) . .
O4 Gd1 C1O 167.8(7) . .
O12 Gd1 C1O 81.2(6) . .
O2 Gd1 C1O 100.7(7) . .
O3C Gd1 C1O 26.5(6) . .
O1C Gd1 C1O 26.8(5) . .
O1 Gd1 K1 43.0(4) . .
O3 Gd1 K1 44.4(4) . .
O11 Gd1 K1 172.4(5) . .
O4 Gd1 K1 99.0(5) . .
O12 Gd1 K1 104.6(4) . .
O2 Gd1 K1 107.9(5) . .
O3C Gd1 K1 95.9(4) . .
O1C Gd1 K1 49.9(3) . .
C1O Gd1 K1 72.4(5) . .
O1 Gd1 K2 105.1(4) . .
O3 Gd1 K2 44.3(4) . .
O11 Gd1 K2 110.1(5) . .
O4 Gd1 K2 98.2(5) . .
O12 Gd1 K2 42.4(4) . .
O2 Gd1 K2 167.9(6) . .
O3C Gd1 K2 91.9(4) . .
O1C Gd1 K2 50.1(3) . .
C1O Gd1 K2 70.3(5) . .
K1 Gd1 K2 62.24(12) . .
O9 Gd2 O10 66.7(5) . .
O9 Gd2 O7 146.8(5) . .
O10 Gd2 O7 146.4(6) . .
O9 Gd2 O8 145.6(5) . .
O10 Gd2 O8 79.3(6) . .
O7 Gd2 O8 67.4(6) . .
O9 Gd2 O6 75.3(6) . .
O10 Gd2 O6 129.2(5) . .
O7 Gd2 O6 76.3(5) . .
O8 Gd2 O6 135.1(6) . .
O9 Gd2 O5 92.7(6) . .
O10 Gd2 O5 82.0(6) . .
O7 Gd2 O5 91.6(6) . .
O8 Gd2 O5 88.0(6) . .
O6 Gd2 O5 67.0(5) . .
O9 Gd2 O2C 88.0(7) . .
O10 Gd2 O2C 84.8(6) . .
O7 Gd2 O2C 95.8(6) . .
O8 Gd2 O2C 83.3(6) . .
O6 Gd2 O2C 127.0(5) . .
O5 Gd2 O2C 165.4(5) . .
O9 Gd2 O1C 79.0(5) . .
O10 Gd2 O1C 126.3(5) . .
O7 Gd2 O1C 77.3(5) . .
O8 Gd2 O1C 119.7(5) . .
O6 Gd2 O1C 74.6(5) . .
O5 Gd2 O1C 141.6(5) . .
O2C Gd2 O1C 52.8(5) . .
O9 Gd2 C1O 83.8(6) . .
O10 Gd2 C1O 106.8(6) . .
O7 Gd2 C1O 85.2(6) . .
O8 Gd2 C1O 101.4(6) . .
O6 Gd2 C1O 101.0(7) . .
O5 Gd2 C1O 168.1(7) . .
O2C Gd2 C1O 26.3(6) . .
O1C Gd2 C1O 26.5(6) . .
O9 Gd2 K1 104.4(3) . .
O10 Gd2 K1 171.1(4) . .
O7 Gd2 K1 42.4(4) . .
O8 Gd2 K1 109.6(4) . .
O6 Gd2 K1 43.9(4) . .
O5 Gd2 K1 97.6(4) . .
O2C Gd2 K1 96.4(4) . .
O1C Gd2 K1 50.2(3) . .
C1O Gd2 K1 72.4(5) . .
O9 Gd2 K2 42.5(3) . .
O10 Gd2 K2 109.2(4) . .
O7 Gd2 K2 104.4(4) . .
O8 Gd2 K2 168.6(4) . .
O6 Gd2 K2 44.9(4) . .
O5 Gd2 K2 100.4(4) . .
O2C Gd2 K2 89.9(4) . .
O1C Gd2 K2 49.3(3) . .
C1O Gd2 K2 69.4(5) . .
K1 Gd2 K2 61.98(12) . .
O17 Gd3 O16 86.7(6) . .
O17 Gd3 O13 85.0(6) . .
O16 Gd3 O13 148.8(7) . .
O17 Gd3 O14 97.1(6) . .
O16 Gd3 O14 144.3(7) . .
O13 Gd3 O14 66.8(6) . .
O17 Gd3 O15 85.0(7) . .
O16 Gd3 O15 69.9(7) . .
O13 Gd3 O15 79.5(7) . .
O14 Gd3 O15 145.8(6) . .
O17 Gd3 O18 67.6(6) . .
O16 Gd3 O18 72.1(7) . .
O13 Gd3 O18 130.8(6) . .
O14 Gd3 O18 76.6(6) . .
O15 Gd3 O18 133.8(6) . .
O17 Gd3 O5C 165.4(6) . .
O16 Gd3 O5C 97.2(7) . .
O13 Gd3 O5C 84.5(6) . .
O14 Gd3 O5C 88.0(6) . .
O15 Gd3 O5C 83.2(6) . .
O18 Gd3 O5C 127.0(6) . .
O17 Gd3 O6C 141.0(5) . .
O16 Gd3 O6C 79.1(5) . .
O13 Gd3 O6C 124.2(6) . .
O14 Gd3 O6C 75.8(6) . .
O15 Gd3 O6C 122.4(6) . .
O18 Gd3 O6C 73.4(5) . .
O5C Gd3 O6C 53.6(5) . .
O17 Gd3 C2O 168.3(7) . .
O16 Gd3 C2O 88.3(7) . .
O13 Gd3 C2O 104.5(7) . .
O14 Gd3 C2O 81.0(7) . .
O15 Gd3 C2O 103.1(8) . .
O18 Gd3 C2O 100.8(7) . .
O5C Gd3 C2O 26.2(6) . .
O6C Gd3 C2O 27.4(7) . .
O17 Gd3 K3 101.9(4) . .
O16 Gd3 K3 102.7(5) . .
O13 Gd3 K3 108.5(5) . .
O14 Gd3 K3 41.7(4) . .
O15 Gd3 K3 169.7(5) . .
O18 Gd3 K3 45.4(4) . .
O5C Gd3 K3 91.0(4) . .
O6C Gd3 K3 47.9(3) . .
C2O Gd3 K3 69.0(6) . .
O17 Gd3 K4 98.2(4) . .
O16 Gd3 K4 41.2(5) . .
O13 Gd3 K4 170.0(5) . .
O14 Gd3 K4 103.4(4) . .
O15 Gd3 K4 110.2(5) . .
O18 Gd3 K4 44.1(4) . .
O5C Gd3 K4 93.8(4) . .
O6C Gd3 K4 48.8(3) . .
C2O Gd3 K4 71.3(6) . .
K3 Gd3 K4 61.64(16) . .
O22 Gd4 O21 67.0(6) . .
O22 Gd4 O20 80.0(6) . .
O21 Gd4 O20 145.8(6) . .
O22 Gd4 O19 145.7(6) . .
O21 Gd4 O19 146.2(6) . .
O20 Gd4 O19 68.0(6) . .
O22 Gd4 O23 133.2(6) . .
O21 Gd4 O23 75.4(6) . .
O20 Gd4 O23 126.5(6) . .
O19 Gd4 O23 78.4(6) . .
O22 Gd4 O24 84.8(6) . .
O21 Gd4 O24 88.4(6) . .
O20 Gd4 O24 79.6(7) . .
O19 Gd4 O24 100.5(6) . .
O23 Gd4 O24 66.8(7) . .
O22 Gd4 O4C 82.4(6) . .
O21 Gd4 O4C 91.7(6) . .
O20 Gd4 O4C 92.6(6) . .
O19 Gd4 O4C 87.1(6) . .
O23 Gd4 O4C 126.6(6) . .
O24 Gd4 O4C 166.1(7) . .
O22 Gd4 O6C 123.3(5) . .
O21 Gd4 O6C 80.0(6) . .
O20 Gd4 O6C 128.2(5) . .
O19 Gd4 O6C 72.4(5) . .
O23 Gd4 O6C 73.7(5) . .
O24 Gd4 O6C 140.5(6) . .
O4C Gd4 O6C 52.9(5) . .
O22 Gd4 C2O 102.8(6) . .
O21 Gd4 C2O 86.1(7) . .
O20 Gd4 C2O 110.7(7) . .
O19 Gd4 C2O 78.6(7) . .
O23 Gd4 C2O 101.4(6) . .
O24 Gd4 C2O 168.0(7) . .
O4C Gd4 C2O 25.3(6) . .
O6C Gd4 C2O 27.7(6) . .
O22 Gd4 K4 170.8(4) . .
O21 Gd4 K4 104.8(4) . .
O20 Gd4 K4 108.7(4) . .
O19 Gd4 K4 41.8(4) . .
O23 Gd4 K4 43.8(4) . .
O24 Gd4 K4 99.4(5) . .
O4C Gd4 K4 94.0(5) . .
O6C Gd4 K4 49.1(3) . .
C2O Gd4 K4 71.8(5) . .
O22 Gd4 K3 109.6(4) . .
O21 Gd4 K3 43.2(4) . .
O20 Gd4 K3 170.4(4) . .
O19 Gd4 K3 102.9(4) . .
O23 Gd4 K3 45.9(4) . .
O24 Gd4 K3 99.6(5) . .
O4C Gd4 K3 90.0(4) . .
O6C Gd4 K3 47.9(3) . .
C2O Gd4 K3 69.2(5) . .
K4 Gd4 K3 61.81(16) . .
O7 K1 O1 101.2(6) . .
O7 K1 O6 66.2(5) . .
O1 K1 O6 130.9(6) . .
O7 K1 O3 128.8(6) . .
O1 K1 O3 63.8(5) . .
O6 K1 O3 87.0(5) . .
O7 K1 O1W 116.9(8) . .
O1 K1 O1W 126.0(8) . .
O6 K1 O1W 100.1(7) . .
O3 K1 O1W 110.0(8) . .
O7 K1 O2W 76.3(5) . .
O1 K1 O2W 78.6(5) . .
O6 K1 O2W 135.1(5) . .
O3 K1 O2W 137.1(5) . .
O1W K1 O2W 75.3(8) . .
O7 K1 O1C 66.5(5) . .
O1 K1 O1C 67.7(5) . .
O6 K1 O1C 63.8(4) . .
O3 K1 O1C 62.5(4) . .
O1W K1 O1C 161.5(7) . .
O2W K1 O1C 122.2(5) . .
O7 K1 C9 149.3(7) . .
O1 K1 C9 66.2(6) . .
O6 K1 C9 100.0(6) . .
O3 K1 C9 20.7(5) . .
O1W K1 C9 91.8(8) . .
O2W K1 C9 124.5(6) . .
O1C K1 C9 82.8(6) . .
O7 K1 C129 140.2(9) . 1_565
O1 K1 C129 65.5(8) . 1_565
O6 K1 C129 151.1(9) . 1_565
O3 K1 C129 80.8(9) . 1_565
O1W K1 C129 60.6(10) . 1_565
O2W K1 C129 64.6(9) . 1_565
O1C K1 C129 129.7(8) . 1_565
C9 K1 C129 62.3(9) . 1_565
O7 K1 Gd2 37.0(4) . .
O1 K1 Gd2 104.3(4) . .
O6 K1 Gd2 37.5(3) . .
O3 K1 Gd2 96.3(4) . .
O1W K1 Gd2 129.3(7) . .
O2W K1 Gd2 113.0(4) . .
O1C K1 Gd2 41.9(3) . .
C9 K1 Gd2 116.3(5) . .
C129 K1 Gd2 169.7(8) 1_565 .
O7 K1 Gd1 100.8(4) . .
O1 K1 Gd1 36.9(4) . .
O6 K1 Gd1 96.5(4) . .
O3 K1 Gd1 37.3(3) . .
O1W K1 Gd1 142.3(7) . .
O2W K1 Gd1 114.5(4) . .
O1C K1 Gd1 40.4(3) . .
C9 K1 Gd1 51.8(5) . .
C129 K1 Gd1 89.6(7) 1_565 .
Gd2 K1 Gd1 82.28(13) . .
O7 K1 K2 96.8(4) . .
O1 K1 K2 95.8(4) . .
O6 K1 K2 44.2(4) . .
O3 K1 K2 43.1(4) . .
O1W K1 K2 114.6(7) . .
O2W K1 K2 169.9(4) . .
O1C K1 K2 47.8(3) . .
C9 K1 K2 59.0(4) . .
C129 K1 K2 120.9(8) 1_565 .
Gd2 K1 K2 59.90(12) . .
Gd1 K1 K2 59.04(13) . .
O12 K2 O3W 108.0(6) . .
O12 K2 O9 100.9(6) . .
O3W K2 O9 143.3(7) . .
O12 K2 O3 66.2(5) . .
O3W K2 O3 85.4(6) . .
O9 K2 O3 127.7(6) . .
O12 K2 O6 127.6(5) . .
O3W K2 O6 112.4(6) . .
O9 K2 O6 62.8(5) . .
O3 K2 O6 85.0(5) . .
O12 K2 O4W 74.7(6) . .
O3W K2 O4W 89.9(6) . .
O9 K2 O4W 76.3(5) . .
O3 K2 O4W 136.8(6) . .
O6 K2 O4W 135.5(5) . .
O12 K2 O1C 65.4(5) . .
O3W K2 O1C 147.1(6) . .
O9 K2 O1C 66.4(5) . .
O3 K2 O1C 62.2(4) . .
O6 K2 O1C 62.5(4) . .
O4W K2 O1C 116.9(5) . .
O12 K2 C24 148.9(6) . .
O3W K2 C24 98.1(6) . .
O9 K2 C24 64.1(5) . .
O3 K2 C24 100.3(6) . .
O6 K2 C24 21.7(5) . .
O4W K2 C24 122.9(6) . .
O1C K2 C24 83.5(5) . .
O12 K2 Gd1 37.2(4) . .
O3W K2 Gd1 114.5(5) . .
O9 K2 Gd1 102.2(5) . .
O3 K2 Gd1 37.1(3) . .
O6 K2 Gd1 94.5(3) . .
O4W K2 Gd1 111.2(4) . .
O1C K2 Gd1 40.2(3) . .
C24 K2 Gd1 115.9(4) . .
O12 K2 Gd2 100.6(4) . .
O3W K2 Gd2 148.5(5) . .
O9 K2 Gd2 35.5(4) . .
O3 K2 Gd2 94.6(4) . .
O6 K2 Gd2 36.7(3) . .
O4W K2 Gd2 110.5(4) . .
O1C K2 Gd2 41.0(3) . .
C24 K2 Gd2 50.8(4) . .
Gd1 K2 Gd2 81.19(10) . .
O12 K2 K1 96.0(4) . .
O3W K2 K1 105.2(5) . .
O9 K2 K1 93.6(5) . .
O3 K2 K1 42.9(4) . .
O6 K2 K1 42.3(3) . .
O4W K2 K1 164.3(4) . .
O1C K2 K1 47.4(3) . .
C24 K2 K1 60.3(4) . .
Gd1 K2 K1 58.72(12) . .
Gd2 K2 K1 58.12(12) . .
O14 K3 O21 104.3(7) . .
O14 K3 O18 66.9(5) . .
O21 K3 O18 132.8(6) . .
O14 K3 O23 130.5(6) . .
O21 K3 O23 65.1(5) . .
O18 K3 O23 85.5(5) . .
O14 K3 O6C 67.3(5) . .
O21 K3 O6C 70.1(5) . .
O18 K3 O6C 63.8(5) . .
O23 K3 O6C 63.7(5) . .
O14 K3 O6W 77.7(6) . .
O21 K3 O6W 75.2(5) . .
O18 K3 O6W 138.6(6) . .
O23 K3 O6W 135.3(6) . .
O6C K3 O6W 121.2(6) . .
O14 K3 O5W 106.8(16) . .
O21 K3 O5W 131.9(12) . .
O18 K3 O5W 93.3(16) . .
O23 K3 O5W 115(2) . .
O6C K3 O5W 157.0(17) . .
O6W K3 O5W 77(2) . .
O14 K3 C89 151.6(7) . .
O21 K3 C89 65.3(7) . .
O18 K3 C89 99.9(6) . .
O23 K3 C89 21.4(6) . .
O6C K3 C89 84.4(6) . .
O6W K3 C89 121.1(7) . .
O5W K3 C89 98.7(19) . .
O14 K3 Gd4 102.7(5) . .
O21 K3 Gd4 37.8(4) . .
O18 K3 Gd4 96.7(4) . .
O23 K3 Gd4 38.5(4) . .
O6C K3 Gd4 41.4(3) . .
O6W K3 Gd4 111.8(4) . .
O5W K3 Gd4 150.4(16) . .
C89 K3 Gd4 52.2(6) . .
O14 K3 Gd3 37.3(4) . .
O21 K3 Gd3 106.7(4) . .
O18 K3 Gd3 38.3(3) . .
O23 K3 Gd3 96.7(4) . .
O6C K3 Gd3 41.6(3) . .
O6W K3 Gd3 114.4(5) . .
O5W K3 Gd3 120.3(10) . .
C89 K3 Gd3 117.6(5) . .
Gd4 K3 Gd3 83.08(14) . .
O14 K3 K4 96.6(4) . .
O21 K3 K4 96.6(4) . .
O18 K3 K4 43.3(4) . .
O23 K3 K4 42.8(4) . .
O6C K3 K4 47.2(3) . .
O6W K3 K4 168.3(5) . .
O5W K3 K4 115(2) . .
C89 K3 K4 60.6(5) . .
Gd4 K3 K4 59.05(16) . .
Gd3 K3 K4 59.34(17) . .
O7W K4 O16 133.4(16) . .
O7W K4 O19 126(2) . .
O16 K4 O19 96.9(7) . .
O7W K4 O23 84.2(15) . .
O16 K4 O23 132.5(6) . .
O19 K4 O23 69.9(6) . .
O7W K4 O18 97(2) . .
O16 K4 O18 63.6(6) . .
O19 K4 O18 127.4(6) . .
O23 K4 O18 88.1(6) . .
O7W K4 O8W 94(2) . .
O16 K4 O8W 78.9(7) . .
O19 K4 O8W 75.8(6) . .
O23 K4 O8W 135.0(7) . .
O18 K4 O8W 136.5(7) . .
O7W K4 O6C 142.0(19) . .
O16 K4 O6C 69.2(6) . .
O19 K4 O6C 63.7(5) . .
O23 K4 O6C 64.1(5) . .
O18 K4 O6C 63.7(5) . .
O8W K4 O6C 123.4(6) . .
O7W K4 C72 83(2) . .
O16 K4 C72 64.6(7) . .
O19 K4 C72 146.6(7) . .
O23 K4 C72 101.3(6) . .
O18 K4 C72 20.1(5) . .
O8W K4 C72 123.0(7) . .
O6C K4 C72 83.2(6) . .
O7W K4 Gd4 119.6(14) . .
O16 K4 Gd4 105.2(5) . .
O19 K4 Gd4 37.7(4) . .
O23 K4 Gd4 38.3(4) . .
O18 K4 Gd4 97.5(4) . .
O8W K4 Gd4 113.5(5) . .
O6C K4 Gd4 41.5(3) . .
C72 K4 Gd4 117.2(5) . .
O7W K4 Gd3 134(2) . .
O16 K4 Gd3 36.7(4) . .
O19 K4 Gd3 96.9(5) . .
O23 K4 Gd3 97.9(4) . .
O18 K4 Gd3 38.0(4) . .
O8W K4 Gd3 114.5(6) . .
O6C K4 Gd3 41.5(4) . .
C72 K4 Gd3 51.3(5) . .
Gd4 K4 Gd3 82.96(18) . .
O7W K4 K3 97(2) . .
O16 K4 K3 95.6(5) . .
O19 K4 K3 96.3(4) . .
O23 K4 K3 44.6(4) . .
O18 K4 K3 44.2(4) . .
O8W K4 K3 169.6(6) . .
O6C K4 K3 46.2(3) . .
C72 K4 K3 60.7(4) . .
Gd4 K4 K3 59.14(16) . .
Gd3 K4 K3 59.02(16) . .

loop_
_geom_bond_atom_site_label_1
_geom_bond_atom_site_label_2
_geom_bond_distance
_geom_bond_site_symmetry_2
C1 O1 1.28(3) .
C1 N1 1.33(3) .
C1 C8 1.44(4) .
C1O O3C 1.28(3) .
C1O O1C 1.29(3) .
C1O O2C 1.29(3) .
C1O Gd1 2.86(3) .
C1O Gd2 2.88(2) .
C2 C7 1.24(4) .
C2 C3 1.35(4) .
C2 N1 1.40(4) .
C2O O4C 1.24(3) .
C2O O5C 1.28(3) .
C2O O6C 1.33(3) .
C2O Gd4 2.86(3) .
C2O Gd3 2.89(3) .
C3 C4 1.35(5) .
C3 H3 0.9300 .
C4 C5 1.32(6) .
C4 H4 0.9300 .
C5 C6 1.49(6) .
C5 H5 0.9300 .
C6 C7 1.45(4) .
C6 H6 0.9300 .
C7 N2 1.48(4) .
C8 O2 1.30(4) .
C8 N2 1.38(4) .
C9 O3 1.28(3) .
C9 N3 1.31(3) .
C9 C16 1.50(4) .
C9 K1 3.40(3) .
C10 C15 1.38(4) .
C10 C11 1.39(4) .
C10 N3 1.40(3) .
C11 C12 1.40(4) .
C11 H11 0.9300 .
C12 C13 1.42(6) .
C12 H12 0.9300 .
C13 C14 1.35(5) .
C13 H13 0.9300 .
C14 C15 1.40(4) .
C14 H14 0.9300 .
C15 N4 1.42(4) .
C16 O4 1.24(3) .
C16 N4 1.30(3) .
C17 O5 1.27(3) .
C17 N5 1.28(3) .
C17 C24 1.52(3) .
C18 C23 1.39(3) .
C18 N5 1.39(3) .
C18 C19 1.42(3) .
C19 C20 1.35(4) .
C19 H19 0.9300 .
C20 C21 1.35(4) .
C20 H20 0.9300 .
C21 C22 1.42(4) .
C21 H21 0.9300 .
C22 C23 1.35(3) .
C22 H22 0.9300 .
C23 N6 1.41(3) .
C24 O6 1.30(3) .
C24 N6 1.31(3) .
C24 K2 3.39(2) .
C25 O8 1.28(3) .
C25 N8 1.32(3) .
C25 C32 1.49(3) .
C26 C27 1.40(3) .
C26 C31 1.42(3) .
C26 N8 1.43(3) .
C27 C28 1.36(4) .
C27 H27 0.9300 .
C28 C29 1.47(4) .
C28 H28 0.9300 .
C29 C30 1.34(3) .
C29 H29 0.9300 .
C30 C31 1.39(4) .
C30 H30 0.9300 .
C31 N7 1.35(3) .
C32 O7 1.30(3) .
C32 N7 1.34(3) .
C33 O9 1.28(3) .
C33 N9 1.35(3) .
C33 C40 1.49(4) .
C34 C39 1.37(4) .
C34 N9 1.40(3) .
C34 C35 1.43(4) .
C35 C36 1.31(4) .
C35 H35 0.9300 .
C36 C37 1.40(5) .
C36 H36 0.9300 .
C37 C38 1.36(6) .
C37 H37 0.9300 .
C38 C39 1.39(4) .
C38 H38 0.9300 .
C39 N10 1.40(4) .
C40 O10 1.29(3) .
C40 N10 1.32(3) .
C41 O12 1.26(3) .
C41 N12 1.32(3) .
C41 C48 1.47(4) .
C42 N12 1.39(3) .
C42 C43 1.39(4) .
C42 C47 1.42(4) .
C43 C44 1.35(5) .
C43 H43 0.9300 .
C44 C45 1.34(6) .
C44 H44 0.9300 .
C45 C46 1.43(5) .
C45 H45 0.9300 .
C46 C47 1.38(4) .
C46 H46 0.9300 .
C47 N11 1.42(4) .
C48 O11 1.28(3) .
C48 N11 1.35(3) .
C49 N13 1.31(4) .
C49 O13 1.31(3) .
C49 C56 1.42(4) .
C50 N13 1.37(4) .
C50 C55 1.38(5) .
C50 C51 1.53(6) .
C51 C52 1.60(7) .
C51 H51 0.9300 .
C52 C53 1.36(8) .
C52 H52 0.9300 .
C53 C54 1.39(7) .
C53 H53 0.9300 .
C54 C55 1.39(4) .
C54 H54 0.9300 .
C55 N14 1.39(4) .
C56 O14 1.25(3) .
C56 N14 1.35(4) .
C57 O15 1.31(4) .
C57 N15 1.38(4) .
C57 C64 1.43(5) .
C58 C63 1.32(5) .
C58 N15 1.40(5) .
C58 C59 1.45(6) .
C59 C60 1.33(9) .
C59 H59 0.9300 .
C60 C61 1.42(10) .
C60 H60 0.9300 .
C61 C62 1.35(6) .
C61 H61 0.9300 .
C62 C63 1.38(4) .
C62 H62 0.9300 .
C63 N16 1.46(4) .
C64 N16 1.33(4) .
C64 O16 1.34(3) .
C65 O17 1.27(3) .
C65 N17 1.37(3) .
C65 C72 1.43(4) .
C66 C67 1.37(4) .
C66 N17 1.39(3) .
C66 C71 1.41(4) .
C67 C68 1.35(5) .
C67 H67 0.9300 .
C68 C69 1.44(6) .
C68 H68 0.9300 .
C69 C70 1.38(5) .
C69 H69 0.9300 .
C70 C71 1.47(4) .
C70 H70 0.9300 .
C71 N18 1.38(3) .
C72 O18 1.28(3) .
C72 N18 1.33(3) .
C72 K4 3.43(3) .
C73 N19 1.26(3) .
C73 O19 1.34(3) .
C73 C80 1.51(4) .
C74 C75 1.34(4) .
C74 N19 1.37(3) .
C74 C79 1.40(4) .
C75 C76 1.36(5) .
C75 H75 0.9300 .
C76 C77 1.49(5) .
C76 H76 0.9300 .
C77 C78 1.39(4) .
C77 H77 0.9300 .
C78 C79 1.41(4) .
C78 H78 0.9300 .
C79 N20 1.41(3) .
C80 O20 1.29(3) .
C80 N20 1.32(3) .
C81 N21 1.29(3) .
C81 O21 1.31(3) .
C81 C88 1.45(4) .
C82 N21 1.40(3) .
C82 C83 1.40(4) .
C82 C87 1.42(5) .
C83 C84 1.31(5) .
C83 H83 0.9300 .
C84 C85 1.34(7) .
C84 H84 0.9300 .
C85 C86 1.32(7) .
C85 H85 0.9300 .
C86 C87 1.42(5) .
C86 H86 0.9300 .
C87 N22 1.36(4) .
C88 O22 1.28(3) .
C88 N22 1.35(3) .
C89 O23 1.22(3) .
C89 N23 1.33(4) .
C89 C96 1.52(4) .
C89 K3 3.27(3) .
C90 N23 1.33(4) .
C90 C91 1.37(4) .
C90 C95 1.40(5) .
C91 C92 1.18(8) .
C91 H91 0.9300 .
C92 C93 1.52(9) .
C92 H92 0.9300 .
C93 C94 1.51(7) .
C93 H93 0.9300 .
C94 C95 1.51(4) .
C94 H94 0.9300 .
C95 N24 1.41(4) .
C96 N24 1.31(3) .
C96 O24 1.33(3) .
C97 N1C 1.55(5) .
C98 N1C 1.38(5) .
C99 N1C 1.48(4) .
C100 N1C 1.69(2) .
C101 N2C 1.47(4) .
C102 N2C 1.49(4) .
C103 N2C 1.42(5) .
C104 N2C 1.58(5) .
C105 N3C 1.51(4) .
C106 N3C 1.58(4) .
C107 N3C 1.54(4) .
C108 N3C 1.46(4) .
C109 N4C 1.52(4) .
C110 N4C 1.44(4) .
C111 N4C 1.53(4) .
C112 N4C 1.48(4) .
C113 N5C 1.51(4) .
C114 N5C 1.45(4) .
C115 N5C 1.58(5) .
C116 N5C 1.53(6) .
C117 N6C 1.39(5) .
C118 N6C 1.47(5) .
C119 N6C 1.36(7) .
C120 N6C 1.53(5) .
C121 N7C 1.42(2) .
C122 N7C 1.60(2) .
C123 N7C 1.41(2) .
C124 N7C 1.730(18) .
C125 N8C 1.500(19) .
C126 N8C 1.471(18) .
C127 N8C 1.790(17) .
C128 N8C 1.630(17) .
C129 N9C 1.652(19) .
C129 K1 3.50(3) 1_545
C130 N9C 1.60(5) .
C131 N9C 1.52(2) .
C132 N9C 1.50(2) .
C133 N10C 1.40(2) .
C134 N10C 1.574(19) .
C135 N10C 1.41(2) .
C136 N10C 1.574(19) .
C137 N11C 1.52(4) .
C138 N11C 1.47(4) .
C139 N11C 1.51(5) .
C140 N11C 1.49(4) .
C141 N12C 1.43(5) .
C142 N12C 1.58(4) .
C143 N12C 1.64(5) .
C144 N12C 1.48(4) .
O1 Gd1 2.360(18) .
O1 K1 2.681(17) .
O1C Gd1 2.508(14) .
O1C Gd2 2.574(14) .
O1C K1 2.961(16) .
O1C K2 2.978(15) .
O2 Gd1 2.398(18) .
O2C Gd2 2.411(15) .
O3 Gd1 2.369(14) .
O3 K1 2.735(18) .
O3 K2 2.742(17) .
O3C Gd1 2.439(16) .
O4 Gd1 2.384(17) .
O4C Gd4 2.408(17) .
O5 Gd2 2.372(16) .
O5C Gd3 2.429(17) .
O6 Gd2 2.371(15) .
O6 K1 2.702(16) .
O6 K2 2.800(17) .
O6C Gd4 2.545(17) .
O6C Gd3 2.556(17) .
O6C K3 2.854(16) .
O6C K4 2.903(17) .
O7 Gd2 2.358(17) .
O7 K1 2.645(18) .
O8 Gd2 2.363(17) .
O9 Gd2 2.33(2) .
O9 K2 2.713(15) .
O10 Gd2 2.355(16) .
O11 Gd1 2.370(18) .
O12 Gd1 2.389(18) .
O12 K2 2.660(18) .
O13 Gd3 2.369(17) .
O14 Gd3 2.374(17) .
O14 K3 2.608(18) .
O15 Gd3 2.383(19) .
O16 Gd3 2.358(18) .
O16 K4 2.60(2) .
O17 Gd3 2.346(17) .
O18 Gd3 2.400(16) .
O18 K4 2.710(18) .
O18 K3 2.754(17) .
O19 Gd4 2.391(15) .
O19 K4 2.603(19) .
O20 Gd4 2.390(18) .
O21 Gd4 2.386(16) .
O21 K3 2.667(19) .
O22 Gd4 2.361(15) .
O23 Gd4 2.404(19) .
O23 K4 2.686(19) .
O23 K3 2.774(18) .
O24 Gd4 2.405(17) .
O1W K1 2.82(4) .
O2W K1 2.839(19) .
O3W K2 2.696(18) .
O4W K2 2.861(19) .
O5W K3 2.98(14) .
O6W K3 2.86(2) .
O7W K4 2.28(8) .
O8W K4 2.85(2) .
O14W O15W 1.75(6) .
Gd1 K1 3.869(7) .
Gd1 K2 3.882(6) .
Gd2 K1 3.854(6) .
Gd2 K2 3.926(5) .
Gd3 K3 3.847(7) .
Gd3 K4 3.860(9) .
Gd4 K4 3.842(8) .
Gd4 K3 3.846(7) .
K1 C129 3.50(3) 1_565
K1 K2 4.006(8) .
K3 K4 3.949(10) .
O29W O30W 1.19(9) .
O25W O26W 1.02(6) .
O28W O28W 1.69(12) 3_666
